data_7233529
loop_
_publ_author_name
'Akhmetova, Irina'
'Beyer, Sebastian'
'Schutjajew, Konstantin'
'Tichter, Tim'
'Wilke, Manuel'
'Prinz, Carsten'
'Martins, In\^es C. B.'
'Al-Sabbagh, Dominik'
'Roth, Christina'
'Emmerling, Franziska'

_publ_section_title
;
 Cadmium benzylphosphonates -- the close relationship between structure
 and properties
;
_journal_issue 39
_journal_name_full CrystEngComm
_journal_page_first 5958
_journal_paper_doi 10.1039/C9CE00776H
_journal_volume 21
_journal_year 2019
_chemical_formula_moiety 'Cd1 C7 H9 O4 P1'
_chemical_formula_sum 'C7 H9 Cd O4 P'
_chemical_formula_weight 300.5
_space_group_IT_number 33
_space_group_name_Hall 'P 2c -2n'
_space_group_name_H-M_alt 'P n a 21'
_symmetry_cell_setting orthorhombic
_symmetry_space_group_name_Hall 'P 2c -2n'
_symmetry_space_group_name_H-M 'P n a 21'
_audit_update_record
;
2019-07-20 deposited with the CCDC.    2019-08-28 downloaded from the CCDC.
;
_cell_angle_alpha 90
_cell_angle_beta 90
_cell_angle_gamma 90
_cell_formula_units_Z 4
_cell_length_a 30.388656
_cell_length_b 5.045593
_cell_length_c 5.93953
_cell_measurement_temperature 293
_cell_volume 910.701
_diffrn_ambient_temperature 293
_diffrn_measurement_device_type 'insertion device'
_diffrn_radiation_probe x-ray
_diffrn_radiation_type 'Cu K\a'
_diffrn_radiation_wavelength 1.5406
_exptl_crystal_density_diffrn 2.177
_pd_char_colour grey
_pd_meas_2theta_range_inc 0.005
_pd_meas_2theta_range_max 60.00152
_pd_meas_2theta_range_min 4.78710
_pd_meas_number_of_points 10958
_pd_proc_ls_prof_R_factor 0.0561
_pd_proc_ls_prof_wR_expected 0.0106
_pd_proc_ls_prof_wR_factor 0.0855
_refine_ls_goodness_of_fit_all 8.08334
_refine_ls_R_I_factor 0.0339
_cod_data_source_file c9ce00776h2.cif
_cod_data_source_block CdBnP
_cod_depositor_comments 'Adding full bibliography for 7233526--7233529.cif.'
_cod_original_cell_volume 910.700948
_cod_original_sg_symbol_H-M Pna21
_cod_original_formula_sum 'Cd1 C7 H9 O4 P1'
_cod_database_code 7233529

loop_
_symmetry_equiv_pos_site_id
_symmetry_equiv_pos_as_xyz
1 'x, y, z '
2 '-x+1/2, y+1/2, z+1/2 '
3 '-x, -y, z+1/2 '
4 'x+1/2, -y+1/2, z '

loop_
_atom_site_label
_atom_site_type_symbol
_atom_site_symmetry_multiplicity
_atom_site_fract_x
_atom_site_fract_y
_atom_site_fract_z
_atom_site_occupancy
_atom_site_B_iso_or_equiv
C7 C 4 0.12318 0.22909 0.65722 1 5.83658
P1 P 4 0.1919(3) 0.268(2) 0.724(5) 1 1.32169
C1 C 4 0.09104 0.35207 0.82231 1 5.83658
H6 H 4 0.11571 0.05094 0.62384 1 7.003896
H7 H 4 0.11472 0.29431 0.50657 1 7.003896
O1 O 4 0.2137(11) 0.151(8) 0.502(6) 1 1.32169
O2 O 4 0.2111(10) 0.125(8) 0.913(5) 1 1.32169
O3 O 4 0.2180(7) 0.541(6) 0.740(11) 1 1.32169
C2 C 4 0.08147 0.27677 1.04908 1 5.83658
C6 C 4 0.07241 0.57716 0.73883 1 5.83658
Cd1 Cd 4 0.25884(11) -0.1586(7) 0.756(4) 1 1.32169
O4 O 4 0.3226(9) 0.173(7) 0.718(7) 1 1.32169
H1 H 4 0.09537 0.09567 1.12071 1 7.003896
C3 C 4 0.05546 0.42209 1.17772 1 5.83658
C5 C 4 0.04583 0.73126 0.87087 1 5.83658
H5 H 4 0.07843 0.63428 0.56415 1 7.003896
H2 H 4 0.04916 0.36225 1.35196 1 7.003896
C4 C 4 0.03635 0.64757 1.08617 1 5.83658
H4 H 4 0.0303 0.90897 0.80087 1 7.003896
H3 H 4 0.01491 0.76972 1.18856 1 7.003896
H8 H 4 0.313(11) 0.35(5) 0.78(15) 1 7.003896
H9 H 4 0.348(8) 0.11(6) 0.81(9) 1 7.003896

loop_
_geom_angle_atom_site_label_1
_geom_angle_atom_site_label_2
_geom_angle_atom_site_label_3
_geom_angle
_geom_angle_site_symmetry_1
_geom_angle_site_symmetry_2
_geom_angle_site_symmetry_3
H7 C7 H6 93.677 1_555 1_555 1_555
C1 C7 H7 106.370 1_555 1_555 1_555
C1 C7 H6 111.648 1_555 1_555 1_555
P1 C7 C1 118.2(7) 1_555 1_555 1_555
P1 C7 H7 113.2(7) 1_555 1_555 1_555
P1 C7 H6 111.1(3) 1_555 1_555 1_555
C6 C7 P1 121.8(4) 1_555 1_555 1_555
C6 C7 C1 31.966 1_555 1_555 1_555
C6 C7 H7 76.737 1_555 1_555 1_555
C6 C7 H6 125.816 1_555 1_555 1_555
H5 C7 C6 25.561 1_555 1_555 1_555
H5 C7 P1 119.7(3) 1_555 1_555 1_555
H5 C7 C1 57.435 1_555 1_555 1_555
H5 C7 H7 52.381 1_555 1_555 1_555
H5 C7 H6 126.502 1_555 1_555 1_555
C2 C7 H5 82.028 1_555 1_555 1_555
C2 C7 C6 56.503 1_555 1_555 1_555
C2 C7 P1 107.1(8) 1_555 1_555 1_555
C2 C7 C1 24.613 1_555 1_555 1_555
C2 C7 H7 129.674 1_555 1_555 1_555
C2 C7 H6 98.892 1_555 1_555 1_555
O1 C7 C2 137.3(7) 1_555 1_555 1_555
O1 C7 H5 123.2(8) 1_555 1_555 1_555
O1 C7 C6 140.4(8) 1_555 1_555 1_555
O1 C7 P1 32.0(10) 1_555 1_555 1_555
O1 C7 C1 149.7(7) 1_555 1_555 1_555
O1 C7 H7 90.2(7) 1_555 1_555 1_555
O1 C7 H6 91.8(8) 1_555 1_555 1_555
H1 C7 O1 122.1(7) 1_555 1_555 1_555
H1 C7 C2 21.613 1_555 1_555 1_555
H1 C7 H5 103.589 1_555 1_555 1_555
H1 C7 C6 78.099 1_555 1_555 1_555
H1 C7 P1 97.2(8) 1_555 1_555 1_555
H1 C7 C1 46.156 1_555 1_555 1_555
H1 C7 H7 147.671 1_555 1_555 1_555
H1 C7 H6 84.861 1_555 1_555 1_555
H9 C7 H1 153(8) 2_554 1_555 1_555
H9 C7 O1 66(5) 2_554 1_555 1_555
H9 C7 C2 134(7) 2_554 1_555 1_555
H9 C7 H5 59(5) 2_554 1_555 1_555
H9 C7 C6 82(6) 2_554 1_555 1_555
H9 C7 P1 78(6) 2_554 1_555 1_555
H9 C7 C1 112(7) 2_554 1_555 1_555
H9 C7 H7 39(7) 2_554 1_555 1_555
H9 C7 H6 122(8) 2_554 1_555 1_555
H2 C7 H9 69(6) 1_554 1_555 2_554
H2 C7 H1 113.819 1_554 1_555 1_555
H2 C7 O1 123.4(7) 1_554 1_555 1_555
H2 C7 C2 98.797 1_554 1_555 1_555
H2 C7 H5 43.283 1_554 1_555 1_555
H2 C7 C6 57.820 1_554 1_555 1_555
H2 C7 P1 146.7(7) 1_554 1_555 1_555
H2 C7 C1 79.291 1_554 1_555 1_555
H2 C7 H7 34.226 1_554 1_555 1_555
H2 C7 H6 84.569 1_554 1_555 1_555
O2 C7 H2 170.3(6) 1_555 1_555 1_554
O2 C7 H9 102(6) 1_555 1_555 2_554
O2 C7 H1 75.7(6) 1_555 1_555 1_555
O2 C7 O1 47.6(9) 1_555 1_555 1_555
O2 C7 C2 89.8(6) 1_555 1_555 1_555
O2 C7 H5 134.9(7) 1_555 1_555 1_555
O2 C7 C6 125.3(7) 1_555 1_555 1_555
O2 C7 P1 23.9(9) 1_555 1_555 1_555
O2 C7 C1 107.8(6) 1_555 1_555 1_555
O2 C7 H7 136.1(6) 1_555 1_555 1_555
O2 C7 H6 98.5(7) 1_555 1_555 1_555
O1 P1 O2 107(2) 1_555 1_555 1_555
O3 P1 O1 99(3) 1_555 1_555 1_555
O3 P1 O2 101(3) 1_555 1_555 1_555
C7 P1 O3 125.1(11) 1_555 1_555 1_555
C7 P1 O1 102.6(17) 1_555 1_555 1_555
C7 P1 O2 119.4(16) 1_555 1_555 1_555
H6 P1 C7 19.66(12) 1_555 1_555 1_555
H6 P1 O3 144.1(13) 1_555 1_555 1_555
H6 P1 O1 91.3(15) 1_555 1_555 1_555
H6 P1 O2 108.8(15) 1_555 1_555 1_555
H7 P1 H6 30.81(17) 1_555 1_555 1_555
H7 P1 C7 19.8(2) 1_555 1_555 1_555
H7 P1 O3 114.8(16) 1_555 1_555 1_555
H7 P1 O1 88.9(16) 1_555 1_555 1_555
H7 P1 O2 138.4(15) 1_555 1_555 1_555
Cd1 P1 H7 131.8(7) 1_555 1_555 1_555
Cd1 P1 H6 108.5(4) 1_555 1_555 1_555
Cd1 P1 C7 128.1(5) 1_555 1_555 1_555
Cd1 P1 O3 106.5(10) 1_555 1_555 1_555
Cd1 P1 O1 60.0(15) 1_555 1_555 1_555
Cd1 P1 O2 47.0(14) 1_555 1_555 1_555
C1 P1 Cd1 138.9(5) 1_555 1_555 1_555
C1 P1 H7 39.73(13) 1_555 1_555 1_555
C1 P1 H6 40.61(14) 1_555 1_555 1_555
C1 P1 C7 25.1(2) 1_555 1_555 1_555
C1 P1 O3 110.8(11) 1_555 1_555 1_555
C1 P1 O1 127.4(16) 1_555 1_555 1_555
C1 P1 O2 108.3(16) 1_555 1_555 1_555
Cd1 P1 C1 127.1(8) 2_554 1_555 1_555
Cd1 P1 Cd1 79.5(5) 2_554 1_555 1_555
Cd1 P1 H7 89.1(8) 2_554 1_555 1_555
Cd1 P1 H6 105.3(9) 2_554 1_555 1_555
Cd1 P1 C7 107.9(10) 2_554 1_555 1_555
Cd1 P1 O3 73(2) 2_554 1_555 1_555
Cd1 P1 O1 28.5(15) 2_554 1_555 1_555
Cd1 P1 O2 123.0(14) 2_554 1_555 1_555
C2 C1 C6 118.683 1_555 1_555 1_555
C7 C1 C2 129.159 1_555 1_555 1_555
C7 C1 C6 111.922 1_555 1_555 1_555
H7 C1 C7 27.825 1_555 1_555 1_555
H7 C1 C2 154.772 1_555 1_555 1_555
H7 C1 C6 86.030 1_555 1_555 1_555
H6 C1 H7 40.344 1_555 1_555 1_555
H6 C1 C7 25.273 1_555 1_555 1_555
H6 C1 C2 114.608 1_555 1_555 1_555
H6 C1 C6 123.829 1_555 1_555 1_555
H5 C1 H6 98.424 1_555 1_555 1_555
H5 C1 H7 59.602 1_555 1_555 1_555
H5 C1 C7 85.632 1_555 1_555 1_555
H5 C1 C2 145.132 1_555 1_555 1_555
H5 C1 C6 26.475 1_555 1_555 1_555
H1 C1 H5 170.349 1_555 1_555 1_555
H1 C1 H6 90.316 1_555 1_555 1_555
H1 C1 H7 129.734 1_555 1_555 1_555
H1 C1 C7 104.001 1_555 1_555 1_555
H1 C1 C2 25.310 1_555 1_555 1_555
H1 C1 C6 143.987 1_555 1_555 1_555
C5 C1 H1 114.277 1_555 1_555 1_555
C5 C1 H5 56.197 1_555 1_555 1_555
C5 C1 H6 150.833 1_555 1_555 1_555
C5 C1 H7 115.679 1_555 1_555 1_555
C5 C1 C7 141.374 1_555 1_555 1_555
C5 C1 C2 88.967 1_555 1_555 1_555
C5 C1 C6 29.723 1_555 1_555 1_555
C3 C1 C5 60.867 1_555 1_555 1_555
C3 C1 H1 53.410 1_555 1_555 1_555
C3 C1 H5 117.045 1_555 1_555 1_555
C3 C1 H6 140.806 1_555 1_555 1_555
C3 C1 H7 173.933 1_555 1_555 1_555
C3 C1 C7 156.892 1_555 1_555 1_555
C3 C1 C2 28.100 1_555 1_555 1_555
C3 C1 C6 90.584 1_555 1_555 1_555
C4 C1 C3 30.570 1_555 1_555 1_555
C4 C1 C5 30.319 1_555 1_555 1_555
C4 C1 H1 83.968 1_555 1_555 1_555
C4 C1 H5 86.475 1_555 1_555 1_555
C4 C1 H6 162.131 1_555 1_555 1_555
C4 C1 H7 145.620 1_555 1_555 1_555
C4 C1 C7 170.880 1_555 1_555 1_555
C4 C1 C2 58.664 1_555 1_555 1_555
C4 C1 C6 60.020 1_555 1_555 1_555
H4 C1 C4 93.370 1_545 1_555 1_555
H4 C1 C3 82.261 1_545 1_555 1_555
H4 C1 C5 104.965 1_545 1_555 1_555
H4 C1 H1 67.670 1_545 1_555 1_555
H4 C1 H5 111.682 1_545 1_555 1_555
H4 C1 H6 68.829 1_545 1_555 1_555
H4 C1 H7 94.263 1_545 1_555 1_555
H4 C1 C7 93.786 1_545 1_555 1_555
H4 C1 C2 72.972 1_545 1_555 1_555
H4 C1 C6 111.219 1_545 1_555 1_555
H2 C1 H4 73.101 1_554 1_555 1_545
H2 C1 C4 105.133 1_554 1_555 1_555
H2 C1 C3 127.708 1_554 1_555 1_555
H2 C1 C5 81.785 1_554 1_555 1_555
H2 C1 H1 140.199 1_554 1_555 1_555
H2 C1 H5 42.124 1_554 1_555 1_555
H2 C1 H6 69.097 1_554 1_555 1_555
H2 C1 H7 46.264 1_554 1_555 1_555
H2 C1 C7 71.671 1_554 1_555 1_555
H2 C1 C2 141.033 1_554 1_555 1_555
H2 C1 C6 58.847 1_554 1_555 1_555
P1 C1 H2 103.8(5) 1_555 1_555 1_554
P1 C1 H4 120.4(2) 1_555 1_555 1_545
P1 C1 C4 140.6(4) 1_555 1_555 1_555
P1 C1 C3 128.4(5) 1_555 1_555 1_555
P1 C1 C5 134.0(2) 1_555 1_555 1_555
P1 C1 H1 90.6(5) 1_555 1_555 1_555
P1 C1 H5 97.6(4) 1_555 1_555 1_555
P1 C1 H6 56.0(4) 1_555 1_555 1_555
P1 C1 H7 57.7(5) 1_555 1_555 1_555
P1 C1 C7 36.7(5) 1_555 1_555 1_555
P1 C1 C2 109.6(5) 1_555 1_555 1_555
P1 C1 C6 116.8(3) 1_555 1_555 1_555
H7 H6 C7 44.255 1_555 1_555 1_555
C1 H6 H7 68.521 1_555 1_555 1_555
C1 H6 C7 43.080 1_555 1_555 1_555
H5 H6 C1 123.672 1_545 1_555 1_555
H5 H6 H7 132.439 1_545 1_555 1_555
H5 H6 C7 165.619 1_545 1_555 1_555
P1 H6 H5 143.9(3) 1_555 1_555 1_545
P1 H6 C1 83.4(4) 1_555 1_555 1_555
P1 H6 H7 76.7(4) 1_555 1_555 1_555
P1 H6 C7 49.3(2) 1_555 1_555 1_555
C6 H6 P1 135.2(4) 1_545 1_555 1_555
C6 H6 H5 22.502 1_545 1_555 1_545
C6 H6 C1 108.482 1_545 1_555 1_555
C6 H6 H7 148.085 1_545 1_555 1_555
C6 H6 C7 150.109 1_545 1_555 1_555
H4 H6 C6 44.031 1_545 1_555 1_545
H4 H6 P1 144.2(6) 1_545 1_555 1_555
H4 H6 H5 54.288 1_545 1_555 1_545
H4 H6 C1 69.423 1_545 1_555 1_555
H4 H6 H7 112.074 1_545 1_555 1_555
H4 H6 C7 111.956 1_545 1_555 1_555
C2 H6 H4 57.949 1_555 1_555 1_545
C2 H6 C6 87.451 1_555 1_555 1_545
C2 H6 P1 87.5(5) 1_555 1_555 1_555
C2 H6 H5 107.192 1_555 1_555 1_545
C2 H6 C1 26.044 1_555 1_555 1_555
C2 H6 H7 94.512 1_555 1_555 1_555
C2 H6 C7 62.659 1_555 1_555 1_555
H1 H6 C2 21.013 1_555 1_555 1_555
H1 H6 H4 58.661 1_555 1_555 1_545
H1 H6 C6 74.385 1_555 1_555 1_545
H1 H6 P1 85.8(6) 1_555 1_555 1_555
H1 H6 H5 96.454 1_555 1_555 1_545
H1 H6 C1 46.636 1_555 1_555 1_555
H1 H6 H7 114.342 1_555 1_555 1_555
H1 H6 C7 76.942 1_555 1_555 1_555
H2 H6 H1 110.203 1_554 1_555 1_555
H2 H6 C2 91.180 1_554 1_555 1_555
H2 H6 H4 73.905 1_554 1_555 1_545
H2 H6 C6 104.949 1_554 1_555 1_545
H2 H6 P1 119.6(4) 1_554 1_555 1_555
H2 H6 H5 93.440 1_554 1_555 1_545
H2 H6 C1 71.341 1_554 1_555 1_555
H2 H6 H7 43.235 1_554 1_555 1_555
H2 H6 C7 77.266 1_554 1_555 1_555
C6 H6 H2 51.518 1_555 1_555 1_554
C6 H6 H1 68.109 1_555 1_555 1_555
C6 H6 C2 47.164 1_555 1_555 1_555
C6 H6 H4 75.294 1_555 1_555 1_545
C6 H6 C6 119.016 1_555 1_555 1_545
C6 H6 P1 88.1(3) 1_555 1_555 1_555
C6 H6 H5 126.173 1_555 1_555 1_545
C6 H6 C1 21.850 1_555 1_555 1_555
C6 H6 H7 48.875 1_555 1_555 1_555
C6 H6 C7 39.540 1_555 1_555 1_555
C5 H6 C6 93.011 1_545 1_555 1_555
C5 H6 H2 93.785 1_545 1_555 1_554
C5 H6 H1 55.000 1_545 1_555 1_555
C5 H6 C2 63.088 1_545 1_555 1_555
C5 H6 H4 21.067 1_545 1_555 1_545
C5 H6 C6 26.647 1_545 1_555 1_545
C5 H6 P1 136.5(6) 1_545 1_555 1_555
C5 H6 H5 44.106 1_545 1_555 1_545
C5 H6 C1 82.031 1_545 1_555 1_555
C5 H6 H7 133.139 1_545 1_555 1_555
C5 H6 C7 124.659 1_545 1_555 1_555
H1 H6 C5 111.650 1_554 1_555 1_545
H1 H6 C6 93.873 1_554 1_555 1_555
H1 H6 H2 46.041 1_554 1_555 1_554
H1 H6 H1 155.012 1_554 1_555 1_555
H1 H6 C2 137.221 1_554 1_555 1_555
H1 H6 H4 101.078 1_554 1_555 1_545
H1 H6 C6 101.848 1_554 1_555 1_545
H1 H6 P1 111.7(6) 1_554 1_555 1_555
H1 H6 H5 79.981 1_554 1_555 1_545
H1 H6 C1 115.474 1_554 1_555 1_555
H1 H6 H7 56.621 1_554 1_555 1_555
H1 H6 C7 100.525 1_554 1_555 1_555
O1 H6 H1 87.4(7) 1_555 1_555 1_554
O1 H6 C5 150.2(7) 1_555 1_555 1_545
O1 H6 C6 109.0(7) 1_555 1_555 1_555
O1 H6 H2 115.6(7) 1_555 1_555 1_554
O1 H6 H1 114.3(7) 1_555 1_555 1_555
O1 H6 C2 118.2(7) 1_555 1_555 1_555
O1 H6 H4 170.4(7) 1_555 1_555 1_545
O1 H6 C6 130.0(7) 1_555 1_555 1_545
O1 H6 P1 30.8(9) 1_555 1_555 1_555
O1 H6 H5 123.9(7) 1_555 1_555 1_545
O1 H6 C1 111.2(7) 1_555 1_555 1_555
O1 H6 H7 76.4(7) 1_555 1_555 1_555
O1 H6 C7 70.4(7) 1_555 1_555 1_555
H9 H6 O1 69(5) 2_544 1_555 1_555
H9 H6 H1 62(8) 2_544 1_555 1_554
H9 H6 C5 99(6) 2_544 1_555 1_545
H9 H6 C6 156(9) 2_544 1_555 1_555
H9 H6 H2 106(8) 2_544 1_555 1_554
H9 H6 H1 136(8) 2_544 1_555 1_555
H9 H6 C2 156(8) 2_544 1_555 1_555
H9 H6 H4 111(5) 2_544 1_555 1_545
H9 H6 C6 73(6) 2_544 1_555 1_545
H9 H6 P1 97(5) 2_544 1_555 1_555
H9 H6 H5 57(5) 2_544 1_555 1_545
H9 H6 C1 178(9) 2_544 1_555 1_555
H9 H6 H7 109(8) 2_544 1_555 1_555
H9 H6 C7 136(6) 2_544 1_555 1_555
H8 H6 H9 30(8) 2_544 1_555 2_544
H8 H6 O1 41(8) 2_544 1_555 1_555
H8 H6 H1 62(13) 2_544 1_555 1_554
H8 H6 C5 128(5) 2_544 1_555 1_545
H8 H6 C6 137(7) 2_544 1_555 1_555
H8 H6 H2 106(13) 2_544 1_555 1_554
H8 H6 H1 143(13) 2_544 1_555 1_555
H8 H6 C2 157(12) 2_544 1_555 1_555
H8 H6 H4 141(6) 2_544 1_555 1_545
H8 H6 C6 102(5) 2_544 1_555 1_545
H8 H6 P1 71(9) 2_544 1_555 1_555
H8 H6 H5 87(6) 2_544 1_555 1_545
H8 H6 C1 149(5) 2_544 1_555 1_555
H8 H6 H7 89(9) 2_544 1_555 1_555
H8 H6 C7 106(5) 2_544 1_555 1_555
H5 H6 H8 118(9) 1_555 1_555 2_544
H5 H6 H9 136(9) 1_555 1_555 2_544
H5 H6 O1 99.5(7) 1_555 1_555 1_555
H5 H6 H1 75.546 1_555 1_555 1_554
H5 H6 C5 107.234 1_555 1_555 1_545
H5 H6 C6 20.098 1_555 1_555 1_555
H5 H6 H2 38.809 1_555 1_555 1_554
H5 H6 H1 88.100 1_555 1_555 1_555
H5 H6 C2 67.220 1_555 1_555 1_555
H5 H6 H4 87.130 1_555 1_555 1_545
H5 H6 C6 130.413 1_555 1_555 1_545
H5 H6 P1 87.4(3) 1_555 1_555 1_555
H5 H6 H5 128.584 1_555 1_555 1_545
H5 H6 C1 41.535 1_555 1_555 1_555
H5 H6 H7 29.634 1_555 1_555 1_555
H5 H6 C7 39.604 1_555 1_555 1_555
H6 H7 C7 42.068 1_555 1_555 1_555
C1 H7 H6 71.135 1_555 1_555 1_555
C1 H7 C7 45.805 1_555 1_555 1_555
H5 H7 C1 62.547 1_555 1_555 1_555
H5 H7 H6 130.631 1_555 1_555 1_555
H5 H7 C7 105.393 1_555 1_555 1_555
H2 H7 H5 57.437 1_554 1_555 1_555
H2 H7 C1 92.398 1_554 1_555 1_555
H2 H7 H6 110.940 1_554 1_555 1_555
H2 H7 C7 131.288 1_554 1_555 1_555
H9 H7 H2 97(9) 2_554 1_555 1_554
H9 H7 H5 77(8) 2_554 1_555 1_555
H9 H7 C1 124(11) 2_554 1_555 1_555
H9 H7 H6 148(7) 2_554 1_555 1_555
H9 H7 C7 125(11) 2_554 1_555 1_555
C6 H7 H9 99(9) 1_555 1_555 2_554
C6 H7 H2 70.139 1_555 1_555 1_554
C6 H7 H5 27.495 1_555 1_555 1_555
C6 H7 C1 35.079 1_555 1_555 1_555
C6 H7 H6 104.396 1_555 1_555 1_555
C6 H7 C7 79.285 1_555 1_555 1_555
H1 H7 C6 129.141 1_554 1_555 1_555
H1 H7 H9 85(12) 1_554 1_555 2_554
H1 H7 H2 59.070 1_554 1_555 1_554
H1 H7 H5 110.429 1_554 1_555 1_555
H1 H7 C1 143.030 1_554 1_555 1_555
H1 H7 H6 96.064 1_554 1_555 1_555
H1 H7 C7 137.546 1_554 1_555 1_555
P1 H7 H1 127.6(5) 1_555 1_555 1_554
P1 H7 C6 103.0(5) 1_555 1_555 1_555
P1 H7 H9 82(9) 1_555 1_555 2_554
P1 H7 H2 172.7(4) 1_555 1_555 1_554
P1 H7 H5 115.4(3) 1_555 1_555 1_555
P1 H7 C1 82.6(5) 1_555 1_555 1_555
P1 H7 H6 72.5(3) 1_555 1_555 1_555
P1 H7 C7 47.0(5) 1_555 1_555 1_555
C3 H7 P1 158.8(5) 1_554 1_555 1_555
C3 H7 H1 45.894 1_554 1_555 1_554
C3 H7 C6 85.200 1_554 1_555 1_555
C3 H7 H9 78(10) 1_554 1_555 2_554
C3 H7 H2 22.636 1_554 1_555 1_554
C3 H7 H5 64.609 1_554 1_555 1_555
C3 H7 C1 113.124 1_554 1_555 1_555
C3 H7 H6 124.858 1_554 1_555 1_555
C3 H7 C7 153.835 1_554 1_555 1_555
C2 H7 C3 26.920 1_554 1_555 1_554
C2 H7 P1 139.0(5) 1_554 1_555 1_555
C2 H7 H1 21.996 1_554 1_555 1_554
C2 H7 C6 112.055 1_554 1_555 1_555
C2 H7 H9 73(12) 1_554 1_555 2_554
C2 H7 H2 45.945 1_554 1_555 1_554
C2 H7 H5 89.683 1_554 1_555 1_555
C2 H7 C1 138.287 1_554 1_555 1_555
C2 H7 H6 116.296 1_554 1_555 1_555
C2 H7 C7 158.356 1_554 1_555 1_555
O1 H7 C2 108.9(7) 1_555 1_555 1_554
O1 H7 C3 133.6(7) 1_555 1_555 1_554
O1 H7 P1 30.9(8) 1_555 1_555 1_555
O1 H7 H1 97.1(7) 1_555 1_555 1_554
O1 H7 C6 132.4(7) 1_555 1_555 1_555
O1 H7 H9 71(7) 1_555 1_555 2_554
O1 H7 H2 154.8(7) 1_555 1_555 1_554
O1 H7 H5 135.6(7) 1_555 1_555 1_555
O1 H7 C1 112.7(7) 1_555 1_555 1_555
O1 H7 H6 77.3(7) 1_555 1_555 1_555
O1 H7 C7 71.1(7) 1_555 1_555 1_555
O4 H7 O1 63.6(9) 2_554 1_555 1_555
O4 H7 C2 73.9(7) 2_554 1_555 1_554
O4 H7 C3 82.4(6) 2_554 1_555 1_554
O4 H7 P1 76.6(8) 2_554 1_555 1_555
O4 H7 H1 83.7(7) 2_554 1_555 1_554
O4 H7 C6 106.0(7) 2_554 1_555 1_555
O4 H7 H9 8(8) 2_554 1_555 2_554
O4 H7 H2 102.7(6) 2_554 1_555 1_554
O4 H7 H5 84.9(6) 2_554 1_555 1_555
O4 H7 C1 128.4(7) 2_554 1_555 1_555
O4 H7 H6 140.5(6) 2_554 1_555 1_555
O4 H7 C7 122.0(7) 2_554 1_555 1_555
Cd1 O1 P1 128(2) 2_554 1_555 1_555
H8 O1 Cd1 93(19) 2_544 1_555 2_554
H8 O1 P1 128(15) 2_544 1_555 1_555
O3 O1 H8 160(9) 1_555 1_555 2_544
O3 O1 Cd1 91(2) 1_555 1_555 2_554
O3 O1 P1 40.4(14) 1_555 1_555 1_555
O2 O1 O3 57.5(18) 1_555 1_555 1_555
O2 O1 H8 124(19) 1_555 1_555 2_544
O2 O1 Cd1 142(2) 1_555 1_555 2_554
O2 O1 P1 34.6(13) 1_555 1_555 1_555
Cd1 O1 O2 53.1(12) 1_555 1_555 1_555
Cd1 O1 O3 97.0(17) 1_555 1_555 1_555
Cd1 O1 H8 98(14) 1_555 1_555 2_544
Cd1 O1 Cd1 120.9(16) 1_555 1_555 2_554
Cd1 O1 P1 87.6(17) 1_555 1_555 1_555
O3 O1 Cd1 78.4(16) 2_544 1_555 1_555
O3 O1 O2 127(2) 2_544 1_555 1_555
O3 O1 O3 117.9(16) 2_544 1_555 1_555
O3 O1 H8 78(13) 2_544 1_555 2_544
O3 O1 Cd1 47.5(12) 2_544 1_555 2_554
O3 O1 P1 153(2) 2_544 1_555 1_555
C7 O1 O3 161.5(19) 1_555 1_555 2_544
C7 O1 Cd1 113.5(13) 1_555 1_555 1_555
C7 O1 O2 70.3(11) 1_555 1_555 1_555
C7 O1 O3 76.0(11) 1_555 1_555 1_555
C7 O1 H8 86(12) 1_555 1_555 2_544
C7 O1 Cd1 125.1(16) 1_555 1_555 2_554
C7 O1 P1 45.4(10) 1_555 1_555 1_555
H7 O1 C7 18.6(2) 1_555 1_555 1_555
H7 O1 O3 144.6(18) 1_555 1_555 2_544
H7 O1 Cd1 131.0(14) 1_555 1_555 1_555
H7 O1 O2 88.4(12) 1_555 1_555 1_555
H7 O1 O3 81.8(11) 1_555 1_555 1_555
H7 O1 H8 79(9) 1_555 1_555 2_544
H7 O1 Cd1 108.0(15) 1_555 1_555 2_554
H7 O1 P1 60.2(12) 1_555 1_555 1_555
H6 O1 H7 26.3(3) 1_555 1_555 1_555
H6 O1 C7 17.8(2) 1_555 1_555 1_555
H6 O1 O3 148.6(17) 1_555 1_555 2_544
H6 O1 Cd1 106.1(12) 1_555 1_555 1_555
H6 O1 O2 74.2(11) 1_555 1_555 1_555
H6 O1 O3 92.8(13) 1_555 1_555 1_555
H6 O1 H8 71(13) 1_555 1_555 2_544
H6 O1 Cd1 132.0(16) 1_555 1_555 2_554
H6 O1 P1 57.9(11) 1_555 1_555 1_555
O4 O1 H6 70.4(10) 2_544 1_555 1_555
O4 O1 H7 81.0(10) 2_544 1_555 1_555
O4 O1 C7 86.8(11) 2_544 1_555 1_555
O4 O1 O3 78.4(14) 2_544 1_555 2_544
O4 O1 Cd1 92.1(13) 2_544 1_555 1_555
O4 O1 O2 119.0(18) 2_544 1_555 1_555
O4 O1 O3 162.6(16) 2_544 1_555 1_555
O4 O1 H8 6(16) 2_544 1_555 2_544
O4 O1 Cd1 97.3(16) 2_544 1_555 2_554
O4 O1 P1 125.8(19) 2_544 1_555 1_555
H9 O1 O4 99(7) 2_554 1_555 2_544
H9 O1 H6 69(6) 2_554 1_555 1_555
H9 O1 H7 42(6) 2_554 1_555 1_555
H9 O1 C7 58(7) 2_554 1_555 1_555
H9 O1 O3 113(8) 2_554 1_555 2_544
H9 O1 Cd1 165(9) 2_554 1_555 1_555
H9 O1 O2 113(9) 2_554 1_555 1_555
H9 O1 O3 70(8) 2_554 1_555 1_555
H9 O1 H8 93(14) 2_554 1_555 2_544
H9 O1 Cd1 68(7) 2_554 1_555 2_554
H9 O1 P1 78(9) 2_554 1_555 1_555
Cd1 O2 P1 104.8(19) 1_555 1_555 1_555
O3 O2 Cd1 109.4(17) 1_555 1_555 1_555
O3 O2 P1 41.9(17) 1_555 1_555 1_555
O1 O2 O3 60.9(19) 1_555 1_555 1_555
O1 O2 Cd1 66.3(13) 1_555 1_555 1_555
O1 O2 P1 38.4(14) 1_555 1_555 1_555
Cd1 O2 O1 141.6(18) 2_555 1_555 1_555
Cd1 O2 O3 86.2(19) 2_555 1_555 1_555
Cd1 O2 Cd1 112.5(13) 2_555 1_555 1_555
Cd1 O2 P1 124(2) 2_555 1_555 1_555
H8 O2 Cd1 71(12) 2_545 1_555 2_555
H8 O2 O1 147(12) 2_545 1_555 1_555
H8 O2 O3 148(10) 2_545 1_555 1_555
H8 O2 Cd1 100(8) 2_545 1_555 1_555
H8 O2 P1 140(8) 2_545 1_555 1_555
O3 O2 H8 66(9) 2_545 1_555 2_545
O3 O2 Cd1 41.4(9) 2_545 1_555 2_555
O3 O2 O1 130.2(18) 2_545 1_555 1_555
O3 O2 O3 110.7(16) 2_545 1_555 1_555
O3 O2 Cd1 72.9(13) 2_545 1_555 1_555
O3 O2 P1 151(2) 2_545 1_555 1_555
O4 O2 O3 75.4(12) 2_545 1_555 2_545
O4 O2 H8 18(12) 2_545 1_555 2_545
O4 O2 Cd1 88.0(12) 2_545 1_555 2_555
O4 O2 O1 129.4(18) 2_545 1_555 1_555
O4 O2 O3 161.4(18) 2_545 1_555 1_555
O4 O2 Cd1 89.2(14) 2_545 1_555 1_555
O4 O2 P1 133.3(19) 2_545 1_555 1_555
C7 O2 O4 97.3(10) 1_555 1_555 2_545
C7 O2 O3 167.7(15) 1_555 1_555 2_545
C7 O2 H8 104(9) 1_555 1_555 2_545
C7 O2 Cd1 129.9(13) 1_555 1_555 2_555
C7 O2 O1 62.1(11) 1_555 1_555 1_555
C7 O2 O3 73.3(12) 1_555 1_555 1_555
C7 O2 Cd1 117.4(13) 1_555 1_555 1_555
C7 O2 P1 36.7(9) 1_555 1_555 1_555
O3 O2 C7 93.2(12) 1_545 1_555 1_555
O3 O2 O4 61.2(15) 1_545 1_555 2_545
O3 O2 O3 91.8(13) 1_545 1_555 2_545
O3 O2 H8 78(11) 1_545 1_555 2_545
O3 O2 Cd1 131.1(17) 1_545 1_555 2_555
O3 O2 O1 73.7(17) 1_545 1_555 1_555
O3 O2 O3 134(3) 1_545 1_555 1_555
O3 O2 Cd1 38.6(8) 1_545 1_555 1_555
O3 O2 P1 104(2) 1_545 1_555 1_555
Cd1 O3 P1 170(2) 1_565 1_555 1_555
O2 O3 Cd1 137(2) 1_555 1_555 1_565
O2 O3 P1 37.5(15) 1_555 1_555 1_555
O1 O3 O2 61.6(14) 1_555 1_555 1_555
O1 O3 Cd1 134(3) 1_555 1_555 1_565
O1 O3 P1 40.2(17) 1_555 1_555 1_555
O1 O3 O1 123.6(14) 2_555 1_555 1_555
O1 O3 O2 90(2) 2_555 1_555 1_555
O1 O3 Cd1 46.7(13) 2_555 1_555 1_565
O1 O3 P1 127(3) 2_555 1_555 1_555
O2 O3 O1 77.5(12) 2_554 1_555 2_555
O2 O3 O1 76.8(18) 2_554 1_555 1_555
O2 O3 O2 119.0(17) 2_554 1_555 1_555
O2 O3 Cd1 57.0(14) 2_554 1_555 1_565
O2 O3 P1 117(3) 2_554 1_555 1_555
H8 O3 O2 53(15) 1_555 1_555 2_554
H8 O3 O1 44(13) 1_555 1_555 2_555
H8 O3 O1 81(11) 1_555 1_555 1_555
H8 O3 O2 77(9) 1_555 1_555 1_555
H8 O3 Cd1 69(5) 1_555 1_555 1_565
H8 O3 P1 101(5) 1_555 1_555 1_555
Cd1 O3 H8 76(16) 2_554 1_555 1_555
Cd1 O3 O2 43.3(11) 2_554 1_555 2_554
Cd1 O3 O1 115.5(13) 2_554 1_555 2_555
Cd1 O3 O1 38.3(13) 2_554 1_555 1_555
Cd1 O3 O2 97.7(16) 2_554 1_555 1_555
Cd1 O3 Cd1 99(2) 2_554 1_555 1_565
Cd1 O3 P1 77(2) 2_554 1_555 1_555
O2 O3 Cd1 128.4(17) 1_565 1_555 2_554
O2 O3 H8 110(8) 1_565 1_555 1_555
O2 O3 O2 97.5(14) 1_565 1_555 2_554
O2 O3 O1 70.3(14) 1_565 1_555 2_555
O2 O3 O1 162(3) 1_565 1_555 1_555
O2 O3 O2 134(3) 1_565 1_555 1_555
O2 O3 Cd1 45.5(10) 1_565 1_555 1_565
O2 O3 P1 143.3(19) 1_565 1_555 1_555
O4 O3 O2 58.8(13) 2_555 1_555 1_565
O4 O3 Cd1 168.5(11) 2_555 1_555 2_554
O4 O3 H8 112(16) 2_555 1_555 1_555
O4 O3 O2 148.2(16) 2_555 1_555 2_554
O4 O3 O1 74.6(18) 2_555 1_555 2_555
O4 O3 O1 132.2(18) 2_555 1_555 1_555
O4 O3 O2 76(2) 2_555 1_555 1_555
O4 O3 Cd1 92(2) 2_555 1_555 1_565
O4 O3 P1 92(2) 2_555 1_555 1_555
C3 C2 H1 118.036 1_555 1_555 1_555
C1 C2 C3 121.270 1_555 1_555 1_555
C1 C2 H1 120.693 1_555 1_555 1_555
H2 C2 C1 148.217 1_555 1_555 1_555
H2 C2 C3 26.957 1_555 1_555 1_555
H2 C2 H1 91.088 1_555 1_555 1_555
C4 C2 H2 58.503 1_555 1_555 1_555
C4 C2 C1 89.736 1_555 1_555 1_555
C4 C2 C3 31.547 1_555 1_555 1_555
C4 C2 H1 149.542 1_555 1_555 1_555
C6 C2 C4 59.892 1_555 1_555 1_555
C6 C2 H2 118.381 1_555 1_555 1_555
C6 C2 C1 29.844 1_555 1_555 1_555
C6 C2 C3 91.427 1_555 1_555 1_555
C6 C2 H1 150.528 1_555 1_555 1_555
C7 C2 C6 55.987 1_555 1_555 1_555
C7 C2 C4 115.822 1_555 1_555 1_555
C7 C2 H2 173.302 1_555 1_555 1_555
C7 C2 C1 26.228 1_555 1_555 1_555
C7 C2 C3 147.223 1_555 1_555 1_555
C7 C2 H1 94.635 1_555 1_555 1_555
C5 C2 C7 85.772 1_555 1_555 1_555
C5 C2 C6 29.857 1_555 1_555 1_555
C5 C2 C4 30.054 1_555 1_555 1_555
C5 C2 H2 88.524 1_555 1_555 1_555
C5 C2 C1 59.697 1_555 1_555 1_555
C5 C2 C3 61.572 1_555 1_555 1_555
C5 C2 H1 179.495 1_555 1_555 1_555
H4 C2 C5 97.457 1_545 1_555 1_555
H4 C2 C7 75.358 1_545 1_555 1_555
H4 C2 C6 87.204 1_545 1_555 1_555
H4 C2 C4 104.598 1_545 1_555 1_555
H4 C2 H2 108.928 1_545 1_555 1_555
H4 C2 C1 78.203 1_545 1_555 1_555
H4 C2 C3 109.625 1_545 1_555 1_555
H4 C2 H1 82.364 1_545 1_555 1_555
H7 C2 H4 134.293 1_556 1_555 1_545
H7 C2 C5 118.209 1_556 1_555 1_555
H7 C2 C7 131.012 1_556 1_555 1_555
H7 C2 C6 137.686 1_556 1_555 1_555
H7 C2 C4 95.275 1_556 1_555 1_555
H7 C2 H2 49.633 1_556 1_555 1_555
H7 C2 C1 143.497 1_556 1_555 1_555
H7 C2 C3 69.497 1_556 1_555 1_555
H7 C2 H1 61.716 1_556 1_555 1_555
H6 C2 H7 133.531 1_555 1_555 1_556
H6 C2 H4 59.801 1_555 1_555 1_545
H6 C2 C5 97.534 1_555 1_555 1_555
H6 C2 C7 18.449 1_555 1_555 1_555
H6 C2 C6 68.193 1_555 1_555 1_555
H6 C2 C4 126.633 1_555 1_555 1_555
H6 C2 H2 167.709 1_555 1_555 1_555
H6 C2 C1 39.347 1_555 1_555 1_555
H6 C2 C3 156.536 1_555 1_555 1_555
H6 C2 H1 82.787 1_555 1_555 1_555
H9 C2 H6 113(8) 2_555 1_555 1_555
H9 C2 H7 44(9) 2_555 1_555 1_556
H9 C2 H4 169(5) 2_555 1_555 1_545
H9 C2 C5 91(6) 2_555 1_555 1_555
H9 C2 C7 99(8) 2_555 1_555 1_555
H9 C2 C6 97(8) 2_555 1_555 1_555
H9 C2 C4 86(5) 2_555 1_555 1_555
H9 C2 H2 78(8) 2_555 1_555 1_555
H9 C2 C1 100(9) 2_555 1_555 1_555
H9 C2 C3 80(6) 2_555 1_555 1_555
H9 C2 H1 90(6) 2_555 1_555 1_555
C5 C2 H9 151(6) 1_545 1_555 2_555
C5 C2 H6 59.760 1_545 1_555 1_555
C5 C2 H7 117.548 1_545 1_555 1_556
C5 C2 H4 20.292 1_545 1_555 1_545
C5 C2 C5 117.740 1_545 1_555 1_555
C5 C2 C7 77.896 1_545 1_555 1_555
C5 C2 C6 104.765 1_545 1_555 1_555
C5 C2 C4 122.174 1_545 1_555 1_555
C5 C2 H2 107.952 1_545 1_555 1_555
C5 C2 C1 89.171 1_545 1_555 1_555
C5 C2 C3 118.343 1_545 1_555 1_555
C5 C2 H1 62.087 1_545 1_555 1_555
C1 C6 H5 119.740 1_555 1_555 1_555
C5 C6 C1 120.692 1_555 1_555 1_555
C5 C6 H5 119.565 1_555 1_555 1_555
H4 C6 C5 26.282 1_555 1_555 1_555
H4 C6 C1 146.958 1_555 1_555 1_555
H4 C6 H5 93.286 1_555 1_555 1_555
C4 C6 H4 56.942 1_555 1_555 1_555
C4 C6 C5 30.719 1_555 1_555 1_555
C4 C6 C1 90.017 1_555 1_555 1_555
C4 C6 H5 150.155 1_555 1_555 1_555
H7 C6 C4 148.448 1_555 1_555 1_555
H7 C6 H4 153.894 1_555 1_555 1_555
H7 C6 C5 176.600 1_555 1_555 1_555
H7 C6 C1 58.891 1_555 1_555 1_555
H7 C6 H5 60.927 1_555 1_555 1_555
C7 C6 H7 23.979 1_555 1_555 1_555
C7 C6 C4 125.985 1_555 1_555 1_555
C7 C6 H4 175.764 1_555 1_555 1_555
C7 C6 C5 156.338 1_555 1_555 1_555
C7 C6 C1 36.112 1_555 1_555 1_555
C7 C6 H5 83.858 1_555 1_555 1_555
C2 C6 C7 67.510 1_555 1_555 1_555
C2 C6 H7 90.253 1_555 1_555 1_555
C2 C6 C4 58.545 1_555 1_555 1_555
C2 C6 H4 115.485 1_555 1_555 1_555
C2 C6 C5 89.227 1_555 1_555 1_555
C2 C6 C1 31.473 1_555 1_555 1_555
C2 C6 H5 151.176 1_555 1_555 1_555
H2 C6 C2 116.087 1_554 1_555 1_555
H2 C6 C7 72.167 1_554 1_555 1_555
H2 C6 H7 52.359 1_554 1_555 1_555
H2 C6 C4 134.292 1_554 1_555 1_555
H2 C6 H4 108.156 1_554 1_555 1_555
H2 C6 C5 125.094 1_554 1_555 1_555
H2 C6 C1 94.915 1_554 1_555 1_555
H2 C6 H5 47.601 1_554 1_555 1_555
C3 C6 H2 130.845 1_555 1_555 1_554
C3 C6 C2 28.483 1_555 1_555 1_555
C3 C6 C7 95.938 1_555 1_555 1_555
C3 C6 H7 118.659 1_555 1_555 1_555
C3 C6 C4 30.067 1_555 1_555 1_555
C3 C6 H4 87.003 1_555 1_555 1_555
C3 C6 C5 60.746 1_555 1_555 1_555
C3 C6 C1 59.955 1_555 1_555 1_555
C3 C6 H5 178.416 1_555 1_555 1_555
H6 C6 C3 123.747 1_565 1_555 1_555
H6 C6 H2 105.260 1_565 1_555 1_554
H6 C6 C2 131.986 1_565 1_555 1_555
H6 C6 C7 105.876 1_565 1_555 1_555
H6 C6 H7 96.713 1_565 1_555 1_555
H6 C6 C4 107.527 1_565 1_555 1_555
H6 C6 H4 69.913 1_565 1_555 1_555
H6 C6 C5 86.123 1_565 1_555 1_555
H6 C6 C1 127.042 1_565 1_555 1_555
H6 C6 H5 57.776 1_565 1_555 1_555
H6 C6 H6 119.016 1_555 1_555 1_565
H6 C6 C3 92.591 1_555 1_555 1_555
H6 C6 H2 63.975 1_555 1_555 1_554
H6 C6 C2 64.643 1_555 1_555 1_555
H6 C6 C7 14.644 1_555 1_555 1_555
H6 C6 H7 26.729 1_555 1_555 1_555
H6 C6 C4 121.873 1_555 1_555 1_555
H6 C6 H4 168.766 1_555 1_555 1_555
H6 C6 C5 151.685 1_555 1_555 1_555
H6 C6 C1 34.321 1_555 1_555 1_555
H6 C6 H5 86.822 1_555 1_555 1_555
H3 C6 H6 81.952 3_564 1_555 1_555
H3 C6 H6 146.299 3_564 1_555 1_565
H3 C6 C3 77.210 3_564 1_555 1_555
H3 C6 H2 58.026 3_564 1_555 1_554
H3 C6 C2 79.694 3_564 1_555 1_555
H3 C6 C7 96.595 3_564 1_555 1_555
H3 C6 H7 93.813 3_564 1_555 1_555
H3 C6 C4 77.211 3_564 1_555 1_555
H3 C6 H4 87.017 3_564 1_555 1_555
H3 C6 C5 82.789 3_564 1_555 1_555
H3 C6 C1 85.551 3_564 1_555 1_555
H3 C6 H5 101.246 3_564 1_555 1_555
O3 Cd1 O1 86(2) 1_545 1_555 2_545
O2 Cd1 O3 96.0(14) 1_555 1_555 1_545
O2 Cd1 O1 106.4(17) 1_555 1_555 2_545
O2 Cd1 O2 149.2(16) 2_544 1_555 1_555
O2 Cd1 O3 81.6(19) 2_544 1_555 1_545
O2 Cd1 O1 104.0(14) 2_544 1_555 2_545
O4 Cd1 O2 86.3(13) 1_555 1_555 2_544
O4 Cd1 O2 96.3(12) 1_555 1_555 1_555
O4 Cd1 O3 167.4(17) 1_555 1_555 1_545
O4 Cd1 O1 93.7(14) 1_555 1_555 2_545
O1 Cd1 O4 87.4(12) 1_555 1_555 1_555
O1 Cd1 O2 88.9(13) 1_555 1_555 2_544
O1 Cd1 O2 60.6(12) 1_555 1_555 1_555
O1 Cd1 O3 95.9(16) 1_555 1_555 1_545
O1 Cd1 O1 167(2) 1_555 1_555 2_545
P1 Cd1 O1 32.4(10) 1_555 1_555 1_555
P1 Cd1 O4 92.2(8) 1_555 1_555 1_555
P1 Cd1 O2 121.2(12) 1_555 1_555 2_544
P1 Cd1 O2 28.2(10) 1_555 1_555 1_555
P1 Cd1 O3 97.1(8) 1_555 1_555 1_545
P1 Cd1 O1 134.7(15) 1_555 1_555 2_545
H8 Cd1 P1 170(6) 1_545 1_555 1_555
H8 Cd1 O1 146(16) 1_545 1_555 1_555
H8 Cd1 O4 97(6) 1_545 1_555 1_555
H8 Cd1 O2 58(17) 1_545 1_555 2_544
H8 Cd1 O2 151(16) 1_545 1_555 1_555
H8 Cd1 O3 73(6) 1_545 1_555 1_545
H8 Cd1 O1 47(16) 1_545 1_555 2_545
H8 Cd1 H8 113(11) 1_555 1_555 1_545
H8 Cd1 P1 76(6) 1_555 1_555 1_555
H8 Cd1 O1 79(11) 1_555 1_555 1_555
H8 Cd1 O4 18(9) 1_555 1_555 1_555
H8 Cd1 O2 102(14) 1_555 1_555 2_544
H8 Cd1 O2 78(9) 1_555 1_555 1_555
H8 Cd1 O3 174(6) 1_555 1_555 1_545
H8 Cd1 O1 99(13) 1_555 1_555 2_545
H9 Cd1 H8 31(8) 1_555 1_555 1_555
H9 Cd1 H8 83(8) 1_555 1_555 1_545
H9 Cd1 P1 107(5) 1_555 1_555 1_555
H9 Cd1 O1 105(7) 1_555 1_555 1_555
H9 Cd1 O4 18(8) 1_555 1_555 1_555
H9 Cd1 O2 87(9) 1_555 1_555 2_544
H9 Cd1 O2 105(7) 1_555 1_555 1_555
H9 Cd1 O3 156(6) 1_555 1_555 1_545
H9 Cd1 O1 76(8) 1_555 1_555 2_545
O3 Cd1 H9 64(10) 2_545 1_555 1_555
O3 Cd1 H8 65(16) 2_545 1_555 1_555
O3 Cd1 H8 96(16) 2_545 1_555 1_545
O3 Cd1 P1 88.8(8) 2_545 1_555 1_555
O3 Cd1 O1 117.7(10) 2_545 1_555 1_555
O3 Cd1 O4 72.7(12) 2_545 1_555 1_555
O3 Cd1 O2 144.3(9) 2_545 1_555 2_544
O3 Cd1 O2 63.8(10) 2_545 1_555 1_555
O3 Cd1 O3 116(3) 2_545 1_555 1_545
O3 Cd1 O1 50.9(14) 2_545 1_555 2_545
P1 Cd1 O3 29.3(6) 2_545 1_555 2_545
P1 Cd1 H9 63(9) 2_545 1_555 1_555
P1 Cd1 H8 79(15) 2_545 1_555 1_555
P1 Cd1 H8 67(16) 2_545 1_555 1_545
P1 Cd1 P1 117.6(10) 2_545 1_555 1_555
P1 Cd1 O1 146.8(10) 2_545 1_555 1_555
P1 Cd1 O4 78.4(10) 2_545 1_555 1_555
P1 Cd1 O2 119.5(8) 2_545 1_555 2_544
P1 Cd1 O2 90.9(11) 2_545 1_555 1_555
P1 Cd1 O3 104.5(19) 2_545 1_555 1_545
P1 Cd1 O1 23.0(12) 2_545 1_555 2_545
H9 O4 H8 110(40) 1_555 1_555 1_555
Cd1 O4 H9 109(18) 1_555 1_555 1_555
Cd1 O4 H8 110(20) 1_555 1_555 1_555
O2 O4 Cd1 106.5(12) 2_554 1_555 1_555
O2 O4 H9 144(18) 2_554 1_555 1_555
O2 O4 H8 60(50) 2_554 1_555 1_555
O1 O4 O2 68.4(12) 2_555 1_555 2_554
O1 O4 Cd1 100.8(12) 2_555 1_555 1_555
O3 O4 O1 120.4(13) 2_544 1_555 2_555
O3 O4 O2 60.0(11) 2_544 1_555 2_554
O3 O4 Cd1 69.5(12) 2_544 1_555 1_555
O3 O4 H9 140(20) 2_544 1_555 1_555
H7 O4 O3 126.0(13) 2_545 1_555 2_544
H7 O4 O1 112.3(14) 2_545 1_555 2_555
H7 O4 O2 162.5(12) 2_545 1_555 2_554
H7 O4 Cd1 90.7(11) 2_545 1_555 1_555
H7 O4 H9 19(17) 2_545 1_555 1_555
H7 O4 H8 120(40) 2_545 1_555 1_555
C3 H1 C2 34.235 1_555 1_555 1_555
C1 H1 C3 68.231 1_555 1_555 1_555
C1 H1 C2 33.997 1_555 1_555 1_555
H2 H1 C1 95.587 1_555 1_555 1_555
H2 H1 C3 27.361 1_555 1_555 1_555
H2 H1 C2 61.591 1_555 1_555 1_555
H7 H1 H2 53.132 1_556 1_555 1_555
H7 H1 C1 120.216 1_556 1_555 1_555
H7 H1 C3 71.236 1_556 1_555 1_555
H7 H1 C2 96.289 1_556 1_555 1_555
C5 H1 H7 148.360 1_545 1_555 1_556
C5 H1 H2 111.065 1_545 1_555 1_555
C5 H1 C1 85.815 1_545 1_555 1_555
C5 H1 C3 107.069 1_545 1_555 1_555
C5 H1 C2 97.749 1_545 1_555 1_555
C4 H1 C5 27.929 1_545 1_555 1_545
C4 H1 H7 120.658 1_545 1_555 1_556
C4 H1 H2 96.705 1_545 1_555 1_555
C4 H1 C1 111.446 1_545 1_555 1_555
C4 H1 C3 105.649 1_545 1_555 1_555
C4 H1 C2 112.717 1_545 1_555 1_555
H4 H1 C4 43.685 1_545 1_555 1_545
H4 H1 C5 22.066 1_545 1_555 1_545
H4 H1 H7 150.133 1_545 1_555 1_556
H4 H1 H2 99.166 1_545 1_555 1_555
H4 H1 C1 67.797 1_545 1_555 1_555
H4 H1 C3 88.060 1_545 1_555 1_555
H4 H1 C2 75.699 1_545 1_555 1_555
C7 H1 H4 70.058 1_555 1_555 1_545
C7 H1 C4 106.800 1_555 1_555 1_545
C7 H1 C5 79.041 1_555 1_555 1_545
C7 H1 H7 132.537 1_555 1_555 1_556
C7 H1 H2 125.241 1_555 1_555 1_555
C7 H1 C1 29.843 1_555 1_555 1_555
C7 H1 C3 97.954 1_555 1_555 1_555
C7 H1 C2 63.752 1_555 1_555 1_555
H3 H1 C7 119.139 1_545 1_555 1_555
H3 H1 H4 49.340 1_545 1_555 1_545
H3 H1 C4 21.227 1_545 1_555 1_545
H3 H1 C5 42.870 1_545 1_555 1_545
H3 H1 H7 106.437 1_545 1_555 1_556
H3 H1 H2 75.482 1_545 1_555 1_555
H3 H1 C1 112.673 1_545 1_555 1_555
H3 H1 C3 86.344 1_545 1_555 1_555
H3 H1 C2 101.381 1_545 1_555 1_555
H6 H1 H3 105.013 1_555 1_555 1_545
H6 H1 C7 18.197 1_555 1_555 1_555
H6 H1 H4 58.376 1_555 1_555 1_545
H6 H1 C4 89.953 1_555 1_555 1_545
H6 H1 C5 62.864 1_555 1_555 1_545
H6 H1 H7 148.524 1_555 1_555 1_556
H6 H1 H2 136.541 1_555 1_555 1_555
H6 H1 C1 43.048 1_555 1_555 1_555
H6 H1 C3 109.773 1_555 1_555 1_555
H6 H1 C2 76.199 1_555 1_555 1_555
H6 H1 H6 155.012 1_556 1_555 1_555
H6 H1 H3 89.596 1_556 1_555 1_545
H6 H1 C7 150.245 1_556 1_555 1_555
H6 H1 H4 138.911 1_556 1_555 1_545
H6 H1 C4 97.865 1_556 1_555 1_545
H6 H1 C5 125.269 1_556 1_555 1_545
H6 H1 H7 27.315 1_556 1_555 1_556
H6 H1 H2 66.258 1_556 1_555 1_555
H6 H1 C1 147.448 1_556 1_555 1_555
H6 H1 C3 90.989 1_556 1_555 1_555
H6 H1 C2 121.327 1_556 1_555 1_555
H8 H1 H6 61(15) 2_545 1_555 1_556
H8 H1 H6 94(15) 2_545 1_555 1_555
H8 H1 H3 117(7) 2_545 1_555 1_545
H8 H1 C7 96(14) 2_545 1_555 1_555
H8 H1 H4 131(10) 2_545 1_555 1_545
H8 H1 C4 105(5) 2_545 1_555 1_545
H8 H1 C5 111(8) 2_545 1_555 1_545
H8 H1 H7 72(13) 2_545 1_555 1_556
H8 H1 H2 125(14) 2_545 1_555 1_555
H8 H1 C1 121(12) 2_545 1_555 1_555
H8 H1 C3 141(10) 2_545 1_555 1_555
H8 H1 C2 141(6) 2_545 1_555 1_555
H9 H1 H8 29(8) 2_545 1_555 2_545
H9 H1 H6 60(9) 2_545 1_555 1_556
H9 H1 H6 100(9) 2_545 1_555 1_555
H9 H1 H3 88(5) 2_545 1_555 1_545
H9 H1 C7 110(8) 2_545 1_555 1_555
H9 H1 H4 110(7) 2_545 1_555 1_545
H9 H1 C4 76(5) 2_545 1_555 1_545
H9 H1 C5 88(7) 2_545 1_555 1_545
H9 H1 H7 83(8) 2_545 1_555 1_556
H9 H1 H2 124(9) 2_545 1_555 1_555
H9 H1 C1 140(8) 2_545 1_555 1_555
H9 H1 C3 150(9) 2_545 1_555 1_555
H9 H1 C2 170(5) 2_545 1_555 1_555
C2 C3 H2 119.874 1_555 1_555 1_555
C4 C3 C2 118.585 1_555 1_555 1_555
C4 C3 H2 121.538 1_555 1_555 1_555
H1 C3 C4 146.281 1_555 1_555 1_555
H1 C3 C2 27.729 1_555 1_555 1_555
H1 C3 H2 92.155 1_555 1_555 1_555
H3 C3 H1 172.216 1_555 1_555 1_555
H3 C3 C4 25.991 1_555 1_555 1_555
H3 C3 C2 144.576 1_555 1_555 1_555
H3 C3 H2 95.549 1_555 1_555 1_555
C1 C3 H3 113.955 1_555 1_555 1_555
C1 C3 H1 58.358 1_555 1_555 1_555
C1 C3 C4 87.968 1_555 1_555 1_555
C1 C3 C2 30.630 1_555 1_555 1_555
C1 C3 H2 150.493 1_555 1_555 1_555
C5 C3 C1 59.057 1_555 1_555 1_555
C5 C3 H3 54.910 1_555 1_555 1_555
C5 C3 H1 117.415 1_555 1_555 1_555
C5 C3 C4 28.955 1_555 1_555 1_555
C5 C3 C2 89.687 1_555 1_555 1_555
C5 C3 H2 150.414 1_555 1_555 1_555
H5 C3 C5 115.340 1_556 1_555 1_555
H5 C3 C1 135.183 1_556 1_555 1_555
H5 C3 H3 78.061 1_556 1_555 1_555
H5 C3 H1 108.120 1_556 1_555 1_555
H5 C3 C4 96.856 1_556 1_555 1_555
H5 C3 C2 124.916 1_556 1_555 1_555
H5 C3 H2 48.168 1_556 1_555 1_555
H7 C3 H5 45.321 1_556 1_555 1_556
H7 C3 C5 140.425 1_556 1_555 1_555
H7 C3 C1 107.289 1_556 1_555 1_555
H7 C3 H3 123.363 1_556 1_555 1_555
H7 C3 H1 62.870 1_556 1_555 1_555
H7 C3 C4 138.476 1_556 1_555 1_555
H7 C3 C2 83.583 1_556 1_555 1_555
H7 C3 H2 51.306 1_556 1_555 1_555
C6 C3 H7 128.061 1_555 1_555 1_556
C6 C3 H5 131.123 1_555 1_555 1_556
C6 C3 C5 29.599 1_555 1_555 1_555
C6 C3 C1 29.461 1_555 1_555 1_555
C6 C3 H3 84.496 1_555 1_555 1_555
C6 C3 H1 87.817 1_555 1_555 1_555
C6 C3 C4 58.513 1_555 1_555 1_555
C6 C3 C2 60.090 1_555 1_555 1_555
C6 C3 H2 179.221 1_555 1_555 1_555
H9 C3 C6 88(9) 2_555 1_555 1_555
H9 C3 H7 45(8) 2_555 1_555 1_556
H9 C3 H5 55(9) 2_555 1_555 1_556
H9 C3 C5 96(8) 2_555 1_555 1_555
H9 C3 C1 81(9) 2_555 1_555 1_555
H9 C3 H3 106(5) 2_555 1_555 1_555
H9 C3 H1 75(6) 2_555 1_555 1_555
H9 C3 C4 104(6) 2_555 1_555 1_555
H9 C3 C2 76(7) 2_555 1_555 1_555
H9 C3 H2 91(9) 2_555 1_555 1_555
H4 C3 H9 149(9) 3_565 1_555 2_555
H4 C3 C6 121.139 3_565 1_555 1_555
H4 C3 H7 104.571 3_565 1_555 1_556
H4 C3 H5 103.345 3_565 1_555 1_556
H4 C3 C5 114.405 3_565 1_555 1_555
H4 C3 C1 119.638 3_565 1_555 1_555
H4 C3 H3 87.238 3_565 1_555 1_555
H4 C3 H1 95.721 3_565 1_555 1_555
H4 C3 C4 100.236 3_565 1_555 1_555
H4 C3 C2 109.370 3_565 1_555 1_555
H4 C3 H2 59.640 3_565 1_555 1_555
C6 C5 H4 120.134 1_555 1_555 1_555
C4 C5 C6 118.783 1_555 1_555 1_555
C4 C5 H4 120.889 1_555 1_555 1_555
H3 C5 C4 26.817 1_555 1_555 1_555
H3 C5 C6 145.596 1_555 1_555 1_555
H3 C5 H4 94.133 1_555 1_555 1_555
H5 C5 H3 171.728 1_555 1_555 1_555
H5 C5 C4 145.164 1_555 1_555 1_555
H5 C5 C6 26.480 1_555 1_555 1_555
H5 C5 H4 93.657 1_555 1_555 1_555
C1 C5 H5 56.063 1_555 1_555 1_555
C1 C5 H3 116.055 1_555 1_555 1_555
C1 C5 C4 89.241 1_555 1_555 1_555
C1 C5 C6 29.585 1_555 1_555 1_555
C1 C5 H4 149.699 1_555 1_555 1_555
C3 C5 C1 60.076 1_555 1_555 1_555
C3 C5 H5 116.121 1_555 1_555 1_555
C3 C5 H3 55.993 1_555 1_555 1_555
C3 C5 C4 29.210 1_555 1_555 1_555
C3 C5 C6 89.655 1_555 1_555 1_555
C3 C5 H4 150.098 1_555 1_555 1_555
C2 C5 C3 28.740 1_555 1_555 1_555
C2 C5 C1 31.335 1_555 1_555 1_555
C2 C5 H5 87.389 1_555 1_555 1_555
C2 C5 H3 84.727 1_555 1_555 1_555
C2 C5 C4 57.922 1_555 1_555 1_555
C2 C5 C6 60.916 1_555 1_555 1_555
C2 C5 H4 177.684 1_555 1_555 1_555
H1 C5 C2 97.577 1_565 1_555 1_555
H1 C5 C3 87.656 1_565 1_555 1_555
H1 C5 C1 106.404 1_565 1_555 1_555
H1 C5 H5 110.717 1_565 1_555 1_555
H1 C5 H3 72.915 1_565 1_555 1_555
H1 C5 C4 79.736 1_565 1_555 1_555
H1 C5 C6 111.059 1_565 1_555 1_555
H1 C5 H4 83.992 1_565 1_555 1_555
H2 C5 H1 130.998 3_564 1_555 1_565
H2 C5 C2 105.601 3_564 1_555 1_555
H2 C5 C3 92.540 3_564 1_555 1_555
H2 C5 C1 115.870 3_564 1_555 1_555
H2 C5 H5 112.874 3_564 1_555 1_555
H2 C5 H3 67.123 3_564 1_555 1_555
H2 C5 C4 77.286 3_564 1_555 1_555
H2 C5 C6 117.943 3_564 1_555 1_555
H2 C5 H4 72.089 3_564 1_555 1_555
H6 C5 H2 139.023 1_565 1_555 3_564
H6 C5 H1 62.137 1_565 1_555 1_565
H6 C5 C2 110.666 1_565 1_555 1_555
H6 C5 C3 128.398 1_565 1_555 1_555
H6 C5 C1 87.979 1_565 1_555 1_555
H6 C5 H5 52.058 1_565 1_555 1_555
H6 C5 H3 133.694 1_565 1_555 1_555
H6 C5 C4 139.118 1_565 1_555 1_555
H6 C5 C6 67.229 1_565 1_555 1_555
H6 C5 H4 71.566 1_565 1_555 1_555
C2 C5 H6 57.152 1_565 1_555 1_565
C2 C5 H2 119.613 1_565 1_555 3_564
C2 C5 H1 20.164 1_565 1_555 1_565
C2 C5 C2 117.740 1_565 1_555 1_555
C2 C5 C3 105.646 1_565 1_555 1_555
C2 C5 C1 123.212 1_565 1_555 1_555
C2 C5 H5 109.208 1_565 1_555 1_555
C2 C5 H3 76.843 1_565 1_555 1_555
C2 C5 C4 91.599 1_565 1_555 1_555
C2 C5 C6 119.176 1_565 1_555 1_555
C2 C5 H4 63.844 1_565 1_555 1_555
H2 H5 C6 109.405 1_554 1_555 1_555
H7 H5 H2 64.998 1_555 1_555 1_554
H7 H5 C6 91.578 1_555 1_555 1_555
C1 H5 H7 57.851 1_555 1_555 1_555
C1 H5 H2 94.164 1_555 1_555 1_554
C1 H5 C6 33.786 1_555 1_555 1_555
C5 H5 C1 67.740 1_555 1_555 1_555
C5 H5 H7 125.445 1_555 1_555 1_555
C5 H5 H2 118.311 1_555 1_555 1_554
C5 H5 C6 33.955 1_555 1_555 1_555
H6 H5 C5 83.837 1_565 1_555 1_555
H6 H5 C1 113.109 1_565 1_555 1_555
H6 H5 H7 119.762 1_565 1_555 1_555
H6 H5 H2 150.529 1_565 1_555 1_554
H6 H5 C6 99.722 1_565 1_555 1_555
H4 H5 H6 72.789 1_555 1_555 1_565
H4 H5 C5 26.414 1_555 1_555 1_555
H4 H5 C1 94.148 1_555 1_555 1_555
H4 H5 H7 151.652 1_555 1_555 1_555
H4 H5 H2 117.893 1_555 1_555 1_554
H4 H5 C6 60.368 1_555 1_555 1_555
C7 H5 H4 130.856 1_555 1_555 1_555
C7 H5 H6 114.931 1_555 1_555 1_565
C7 H5 C5 104.476 1_555 1_555 1_555
C7 H5 C1 36.933 1_555 1_555 1_555
C7 H5 H7 22.226 1_555 1_555 1_555
C7 H5 H2 80.029 1_555 1_555 1_554
C7 H5 C6 70.581 1_555 1_555 1_555
C3 H5 C7 90.253 1_554 1_555 1_555
C3 H5 H4 124.867 1_554 1_555 1_555
C3 H5 H6 127.434 1_554 1_555 1_565
C3 H5 C5 135.813 1_554 1_555 1_555
C3 H5 C1 113.880 1_554 1_555 1_555
C3 H5 H7 70.070 1_554 1_555 1_555
C3 H5 H2 23.273 1_554 1_555 1_554
C3 H5 C6 132.678 1_554 1_555 1_555
H9 H5 C3 73(9) 2_554 1_555 1_554
H9 H5 C7 69(8) 2_554 1_555 1_555
H9 H5 H4 147(7) 2_554 1_555 1_555
H9 H5 H6 75(7) 2_554 1_555 1_565
H9 H5 C5 151(9) 2_554 1_555 1_555
H9 H5 C1 103(8) 2_554 1_555 1_555
H9 H5 H7 55(7) 2_554 1_555 1_555
H9 H5 H2 89(8) 2_554 1_555 1_554
H9 H5 C6 132(10) 2_554 1_555 1_555
H3 H5 H9 97(10) 1_554 1_555 2_554
H3 H5 C3 43.859 1_554 1_555 1_554
H3 H5 C7 133.594 1_554 1_555 1_555
H3 H5 H4 85.113 1_554 1_555 1_555
H3 H5 H6 102.169 1_554 1_555 1_565
H3 H5 C5 106.361 1_554 1_555 1_555
H3 H5 C1 142.833 1_554 1_555 1_555
H3 H5 H7 113.913 1_554 1_555 1_555
H3 H5 H2 54.953 1_554 1_555 1_554
H3 H5 C6 130.736 1_554 1_555 1_555
C4 H5 H3 20.258 1_554 1_555 1_554
C4 H5 H9 80(10) 1_554 1_555 2_554
C4 H5 C3 26.268 1_554 1_555 1_554
C4 H5 C7 116.075 1_554 1_555 1_555
C4 H5 H4 105.371 1_554 1_555 1_555
C4 H5 H6 107.926 1_554 1_555 1_565
C4 H5 C5 125.701 1_554 1_555 1_555
C4 H5 C1 138.195 1_554 1_555 1_555
C4 H5 H7 94.938 1_554 1_555 1_555
C4 H5 H2 44.031 1_554 1_555 1_554
C4 H5 C6 143.399 1_554 1_555 1_555
H6 H5 C4 105.567 1_555 1_555 1_554
H6 H5 H3 121.275 1_555 1_555 1_554
H6 H5 H9 74(7) 1_555 1_555 2_554
H6 H5 C3 79.309 1_555 1_555 1_554
H6 H5 C7 13.894 1_555 1_555 1_555
H6 H5 H4 132.199 1_555 1_555 1_555
H6 H5 H6 128.584 1_555 1_555 1_565
H6 H5 C5 106.466 1_555 1_555 1_555
H6 H5 C1 40.041 1_555 1_555 1_555
H6 H5 H7 19.735 1_555 1_555 1_555
H6 H5 H2 66.764 1_555 1_555 1_554
H6 H5 C6 73.080 1_555 1_555 1_555
H5 H2 C3 108.560 1_556 1_555 1_555
C2 H2 H5 117.337 1_555 1_555 1_556
C2 H2 C3 33.169 1_555 1_555 1_555
C4 H2 C2 66.181 1_555 1_555 1_555
C4 H2 H5 94.604 1_555 1_555 1_556
C4 H2 C3 33.013 1_555 1_555 1_555
H7 H2 C4 124.321 1_556 1_555 1_555
H7 H2 C2 84.422 1_556 1_555 1_555
H7 H2 H5 57.565 1_556 1_555 1_556
H7 H2 C3 106.057 1_556 1_555 1_555
H1 H2 H7 67.798 1_555 1_555 1_556
H1 H2 C4 93.489 1_555 1_555 1_555
H1 H2 C2 27.321 1_555 1_555 1_555
H1 H2 H5 118.270 1_555 1_555 1_556
H1 H2 C3 60.484 1_555 1_555 1_555
H3 H2 H1 119.088 1_555 1_555 1_555
H3 H2 H7 131.374 1_555 1_555 1_556
H3 H2 C4 25.600 1_555 1_555 1_555
H3 H2 C2 91.781 1_555 1_555 1_555
H3 H2 H5 82.511 1_555 1_555 1_556
H3 H2 C3 58.613 1_555 1_555 1_555
C6 H2 H3 96.409 1_556 1_555 1_555
C6 H2 H1 125.238 1_556 1_555 1_555
C6 H2 H7 57.502 1_556 1_555 1_556
C6 H2 C4 114.132 1_556 1_555 1_555
C6 H2 C2 135.031 1_556 1_555 1_555
C6 H2 H5 22.994 1_556 1_555 1_556
C6 H2 C3 131.554 1_556 1_555 1_555
H4 H2 C6 121.865 3_565 1_555 1_556
H4 H2 H3 90.047 3_565 1_555 1_555
H4 H2 H1 99.818 3_565 1_555 1_555
H4 H2 H7 138.184 3_565 1_555 1_556
H4 H2 C4 95.214 3_565 1_555 1_555
H4 H2 C2 102.190 3_565 1_555 1_555
H4 H2 H5 139.881 3_565 1_555 1_556
H4 H2 C3 100.582 3_565 1_555 1_555
H3 H2 H4 51.323 3_565 1_555 3_565
H3 H2 C6 70.736 3_565 1_555 1_556
H3 H2 H3 100.301 3_565 1_555 1_555
H3 H2 H1 132.160 3_565 1_555 1_555
H3 H2 H7 106.552 3_565 1_555 1_556
H3 H2 C4 122.600 3_565 1_555 1_555
H3 H2 C2 150.333 3_565 1_555 1_555
H3 H2 H5 91.220 3_565 1_555 1_556
H3 H2 C3 147.279 3_565 1_555 1_555
C5 H2 H3 42.828 3_565 1_555 3_565
C5 H2 H4 21.917 3_565 1_555 3_565
C5 H2 C6 107.280 3_565 1_555 1_556
C5 H2 H3 74.747 3_565 1_555 1_555
C5 H2 H1 120.849 3_565 1_555 1_555
C5 H2 H7 147.578 3_565 1_555 1_556
C5 H2 C4 87.591 3_565 1_555 1_555
C5 H2 C2 117.522 3_565 1_555 1_555
C5 H2 H5 120.567 3_565 1_555 1_556
C5 H2 C3 104.664 3_565 1_555 1_555
C4 H2 C5 27.111 3_565 1_555 3_565
C4 H2 H3 21.417 3_565 1_555 3_565
C4 H2 H4 44.003 3_565 1_555 3_565
C4 H2 C6 80.323 3_565 1_555 1_556
C4 H2 H3 80.216 3_565 1_555 1_555
C4 H2 H1 141.510 3_565 1_555 1_555
C4 H2 H7 126.383 3_565 1_555 1_556
C4 H2 C4 101.313 3_565 1_555 1_555
C4 H2 C2 144.600 3_565 1_555 1_555
C4 H2 H5 95.904 3_565 1_555 1_556
C4 H2 C3 127.214 3_565 1_555 1_555
C7 H2 C4 112.099 1_556 1_555 3_565
C7 H2 C5 133.463 1_556 1_555 3_565
C7 H2 H3 92.069 1_556 1_555 3_565
C7 H2 H4 127.680 1_556 1_555 3_565
C7 H2 C6 50.013 1_556 1_555 1_556
C7 H2 H3 137.660 1_556 1_555 1_555
C7 H2 H1 77.137 1_556 1_555 1_555
C7 H2 H7 14.486 1_556 1_555 1_556
C7 H2 C4 136.922 1_556 1_555 1_555
C7 H2 C2 97.058 1_556 1_555 1_555
C7 H2 H5 56.688 1_556 1_555 1_556
C7 H2 C3 120.505 1_556 1_555 1_555
H6 H2 C7 18.165 1_556 1_555 1_556
H6 H2 C4 109.173 1_556 1_555 3_565
H6 H2 C5 123.690 1_556 1_555 3_565
H6 H2 H3 87.778 1_556 1_555 3_565
H6 H2 H4 112.421 1_556 1_555 3_565
H6 H2 C6 64.507 1_556 1_555 1_556
H6 H2 H3 155.746 1_556 1_555 1_555
H6 H2 H1 67.701 1_556 1_555 1_555
H6 H2 H7 25.825 1_556 1_555 1_556
H6 H2 C4 148.370 1_556 1_555 1_555
H6 H2 C2 92.187 1_556 1_555 1_555
H6 H2 H5 74.427 1_556 1_555 1_556
H6 H2 C3 122.036 1_556 1_555 1_555
C1 H2 H6 39.562 1_556 1_555 1_556
C1 H2 C7 29.038 1_556 1_555 1_556
C1 H2 C4 86.315 1_556 1_555 3_565
C1 H2 C5 111.788 1_556 1_555 3_565
C1 H2 H3 69.106 1_556 1_555 3_565
C1 H2 H4 116.691 1_556 1_555 3_565
C1 H2 C6 26.239 1_556 1_555 1_556
C1 H2 H3 122.647 1_556 1_555 1_555
C1 H2 H1 105.724 1_556 1_555 1_555
C1 H2 H7 41.337 1_556 1_555 1_556
C1 H2 C4 138.316 1_556 1_555 1_555
C1 H2 C2 125.717 1_556 1_555 1_555
C1 H2 H5 43.713 1_556 1_555 1_556
C1 H2 C3 142.387 1_556 1_555 1_555
C5 C4 H3 118.198 1_555 1_555 1_555
C3 C4 C5 121.835 1_555 1_555 1_555
C3 C4 H3 119.855 1_555 1_555 1_555
H4 C4 C3 147.690 1_555 1_555 1_555
H4 C4 C5 25.856 1_555 1_555 1_555
H4 C4 H3 92.402 1_555 1_555 1_555
H2 C4 H4 172.993 1_555 1_555 1_555
H2 C4 C3 25.449 1_555 1_555 1_555
H2 C4 C5 147.221 1_555 1_555 1_555
H2 C4 H3 94.407 1_555 1_555 1_555
C2 C4 H2 55.316 1_555 1_555 1_555
C2 C4 H4 117.856 1_555 1_555 1_555
C2 C4 C3 29.868 1_555 1_555 1_555
C2 C4 C5 92.024 1_555 1_555 1_555
C2 C4 H3 149.723 1_555 1_555 1_555
C6 C4 C2 61.563 1_555 1_555 1_555
C6 C4 H2 116.865 1_555 1_555 1_555
C6 C4 H4 56.295 1_555 1_555 1_555
C6 C4 C3 91.420 1_555 1_555 1_555
C6 C4 C5 30.498 1_555 1_555 1_555
C6 C4 H3 148.691 1_555 1_555 1_555
C1 C4 C6 29.964 1_555 1_555 1_555
C1 C4 C2 31.600 1_555 1_555 1_555
C1 C4 H2 86.910 1_555 1_555 1_555
C1 C4 H4 86.258 1_555 1_555 1_555
C1 C4 C3 61.462 1_555 1_555 1_555
C1 C4 C5 60.440 1_555 1_555 1_555
C1 C4 H3 178.449 1_555 1_555 1_555
H1 C4 C1 95.174 1_565 1_555 1_555
H1 C4 C6 83.795 1_565 1_555 1_555
H1 C4 C2 105.628 1_565 1_555 1_555
H1 C4 H2 110.816 1_565 1_555 1_555
H1 C4 H4 68.309 1_565 1_555 1_555
H1 C4 C3 110.690 1_565 1_555 1_555
H1 C4 C5 72.335 1_565 1_555 1_555
H1 C4 H3 83.596 1_565 1_555 1_555
H2 C4 H1 126.373 3_564 1_555 1_565
H2 C4 C1 104.877 3_564 1_555 1_555
H2 C4 C6 89.671 3_564 1_555 1_555
H2 C4 C2 117.427 3_564 1_555 1_555
H2 C4 H2 119.334 3_564 1_555 1_555
H2 C4 H4 64.154 3_564 1_555 1_555
H2 C4 C3 122.670 3_564 1_555 1_555
H2 C4 C5 75.603 3_564 1_555 1_555
H2 C4 H3 75.190 3_564 1_555 1_555
H5 C4 H2 142.348 1_556 1_555 3_564
H5 C4 H1 72.402 1_556 1_555 1_565
H5 C4 C1 105.176 1_556 1_555 1_555
H5 C4 C6 127.030 1_556 1_555 1_555
H5 C4 C2 80.054 1_556 1_555 1_555
H5 C4 H2 41.365 1_556 1_555 1_555
H5 C4 H4 139.901 1_556 1_555 1_555
H5 C4 C3 56.876 1_556 1_555 1_555
H5 C4 C5 140.099 1_556 1_555 1_555
H5 C4 H3 75.376 1_556 1_555 1_555
C6 H4 C5 33.584 1_555 1_555 1_555
C4 H4 C6 66.763 1_555 1_555 1_555
C4 H4 C5 33.255 1_555 1_555 1_555
H3 H4 C4 137.185 3_574 1_555 1_555
H3 H4 C6 152.505 3_574 1_555 1_555
H3 H4 C5 167.260 3_574 1_555 1_555
H3 H4 H3 111.845 1_555 1_555 3_574
H3 H4 C4 26.196 1_555 1_555 1_555
H3 H4 C6 92.958 1_555 1_555 1_555
H3 H4 C5 59.417 1_555 1_555 1_555
H5 H4 H3 119.288 1_555 1_555 1_555
H5 H4 H3 127.329 1_555 1_555 3_574
H5 H4 C4 93.092 1_555 1_555 1_555
H5 H4 C6 26.347 1_555 1_555 1_555
H5 H4 C5 59.929 1_555 1_555 1_555
H2 H4 H5 107.490 3_564 1_555 1_555
H2 H4 H3 65.960 3_564 1_555 1_555
H2 H4 H3 81.711 3_564 1_555 3_574
H2 H4 C4 71.843 3_564 1_555 1_555
H2 H4 C6 98.771 3_564 1_555 1_555
H2 H4 C5 85.994 3_564 1_555 1_555
C2 H4 H2 137.627 1_565 1_555 3_564
C2 H4 H5 109.899 1_565 1_555 1_555
C2 H4 H3 78.688 1_565 1_555 1_555
C2 H4 H3 91.009 1_565 1_555 3_574
C2 H4 C4 86.843 1_565 1_555 1_555
C2 H4 C6 105.890 1_565 1_555 1_555
C2 H4 C5 95.864 1_565 1_555 1_555
H6 H4 C2 62.250 1_565 1_555 1_565
H6 H4 H2 159.646 1_565 1_555 3_564
H6 H4 H5 52.924 1_565 1_555 1_555
H6 H4 H3 125.716 1_565 1_555 1_555
H6 H4 H3 105.340 1_565 1_555 3_574
H6 H4 C4 111.166 1_565 1_555 1_555
H6 H4 C6 66.056 1_565 1_555 1_555
H6 H4 C5 87.367 1_565 1_555 1_555
H1 H4 H6 62.963 1_565 1_555 1_565
H1 H4 C2 21.937 1_565 1_555 1_565
H1 H4 H2 132.677 1_565 1_555 3_564
H1 H4 H5 98.756 1_565 1_555 1_555
H1 H4 H3 66.918 1_565 1_555 1_555
H1 H4 H3 112.360 1_565 1_555 3_574
H1 H4 C4 68.005 1_565 1_555 1_555
H1 H4 C6 87.660 1_565 1_555 1_555
H1 H4 C5 73.942 1_565 1_555 1_555
C1 H4 H1 44.533 1_565 1_555 1_565
C1 H4 H6 41.748 1_565 1_555 1_565
C1 H4 C2 28.825 1_565 1_555 1_565
C1 H4 H2 157.356 1_565 1_555 3_564
C1 H4 H5 94.650 1_565 1_555 1_555
C1 H4 H3 107.505 1_565 1_555 1_555
C1 H4 H3 81.067 1_565 1_555 3_574
C1 H4 C4 112.501 1_565 1_555 1_555
C1 H4 C6 103.297 1_565 1_555 1_555
C1 H4 C5 109.876 1_565 1_555 1_555
C3 H4 C1 159.360 3_564 1_555 1_565
C3 H4 H1 151.654 3_564 1_555 1_565
C3 H4 H6 141.462 3_564 1_555 1_565
C3 H4 C2 155.905 3_564 1_555 1_565
C3 H4 H2 19.778 3_564 1_555 3_564
C3 H4 H5 93.435 3_564 1_555 1_555
C3 H4 H3 84.792 3_564 1_555 1_555
C3 H4 H3 78.929 3_564 1_555 3_574
C3 H4 C4 85.947 3_564 1_555 1_555
C3 H4 C6 92.265 3_564 1_555 1_555
C3 H4 C5 90.597 3_564 1_555 1_555
C5 H3 C4 34.985 1_555 1_555 1_555
C3 H3 C5 69.097 1_555 1_555 1_555
C3 H3 C4 34.155 1_555 1_555 1_555
H4 H3 C3 163.486 3_575 1_555 1_555
H4 H3 C5 127.409 3_575 1_555 1_555
H4 H3 C4 162.358 3_575 1_555 1_555
H4 H3 H4 100.971 1_555 1_555 3_575
H4 H3 C3 95.540 1_555 1_555 1_555
H4 H3 C5 26.450 1_555 1_555 1_555
H4 H3 C4 61.402 1_555 1_555 1_555
H2 H3 H4 121.373 1_555 1_555 1_555
H2 H3 H4 137.647 1_555 1_555 3_575
H2 H3 C3 25.839 1_555 1_555 1_555
H2 H3 C5 94.925 1_555 1_555 1_555
H2 H3 C4 59.993 1_555 1_555 1_555
H2 H3 H2 111.231 3_564 1_555 1_555
H2 H3 H4 62.718 3_564 1_555 1_555
H2 H3 H4 87.652 3_564 1_555 3_575
H2 H3 C3 100.323 3_564 1_555 1_555
H2 H3 C5 70.050 3_564 1_555 1_555
H2 H3 C4 83.393 3_564 1_555 1_555
H1 H3 H2 126.287 1_565 1_555 3_564
H1 H3 H2 99.501 1_565 1_555 1_555
H1 H3 H4 63.742 1_565 1_555 1_555
H1 H3 H4 98.348 1_565 1_555 3_575
H1 H3 C3 88.614 1_565 1_555 1_555
H1 H3 C5 64.214 1_565 1_555 1_555
H1 H3 C4 75.177 1_565 1_555 1_555
H5 H3 H1 72.576 1_556 1_555 1_565
H5 H3 H2 153.327 1_556 1_555 3_564
H5 H3 H2 42.536 1_556 1_555 1_555
H5 H3 H4 129.405 1_556 1_555 1_555
H5 H3 H4 109.684 1_556 1_555 3_575
H5 H3 C3 58.080 1_556 1_555 1_555
H5 H3 C5 110.674 1_556 1_555 1_555
H5 H3 C4 84.366 1_556 1_555 1_555
C6 H3 H5 109.706 3_565 1_555 1_556
C6 H3 H1 177.524 3_565 1_555 1_565
C6 H3 H2 51.238 3_565 1_555 3_564
C6 H3 H2 81.890 3_565 1_555 1_555
C6 H3 H4 113.787 3_565 1_555 1_555
C6 H3 H4 81.856 3_565 1_555 3_575
C6 H3 C3 91.835 3_565 1_555 1_555
C6 H3 C5 113.704 3_565 1_555 1_555
C6 H3 C4 103.911 3_565 1_555 1_555
H9 H8 O4 40(20) 1_555 1_555 1_555
O1 H8 O4 160(60) 2_555 1_555 1_555
O2 H8 O1 91(13) 2_554 1_555 2_555
O2 H8 H9 130(40) 2_554 1_555 1_555
Cd1 H8 O1 40(5) 1_565 1_555 2_555
Cd1 H8 H9 170(20) 1_565 1_555 1_555
Cd1 H8 O4 150(60) 1_565 1_555 1_555
Cd1 H8 Cd1 113(11) 1_555 1_555 1_565
Cd1 H8 O1 114(19) 1_555 1_555 2_555
Cd1 H8 H9 75(14) 1_555 1_555 1_555
Cd1 H8 O4 53(16) 1_555 1_555 1_555
O3 H8 Cd1 76(8) 1_555 1_555 1_555
O3 H8 Cd1 38(4) 1_555 1_555 1_565
O3 H8 O2 61(10) 1_555 1_555 2_554
O3 H8 O1 58(7) 1_555 1_555 2_555
O3 H8 H9 150(19) 1_555 1_555 1_555
O3 H8 O4 120(30) 1_555 1_555 1_555
H6 H8 O3 126(19) 2_555 1_555 1_555
H6 H8 Cd1 130(20) 2_555 1_555 1_555
H6 H8 Cd1 98(13) 2_555 1_555 1_565
H6 H8 O2 123(11) 2_555 1_555 2_554
H6 H8 O1 68(18) 2_555 1_555 2_555
H6 H8 O4 110(30) 2_555 1_555 1_555
H1 H8 H6 58(6) 2_554 1_555 2_555
H1 H8 O3 133(16) 2_554 1_555 1_555
H1 H8 Cd1 142(19) 2_554 1_555 1_555
H1 H8 Cd1 98(10) 2_554 1_555 1_565
H1 H8 O2 78(15) 2_554 1_555 2_554
H1 H8 O1 103(11) 2_554 1_555 2_555
H1 H8 H9 76(18) 2_554 1_555 1_555
H1 H8 O4 90(30) 2_554 1_555 1_555
H5 H9 H7 48(7) 2_545 1_555 2_545
H5 H9 O4 160(20) 2_545 1_555 1_555
C7 H9 H5 52(8) 2_545 1_555 2_545
C7 H9 H7 16(4) 2_545 1_555 2_545
C7 H9 H8 140(40) 2_545 1_555 1_555
Cd1 H9 C7 92(9) 1_555 1_555 2_545
Cd1 H9 H5 144(17) 1_555 1_555 2_545
Cd1 H9 H7 101(11) 1_555 1_555 2_545
Cd1 H9 H8 75(14) 1_555 1_555 1_555
Cd1 H9 O4 53(14) 1_555 1_555 1_555
C2 H9 Cd1 109(11) 2_544 1_555 1_555
C2 H9 C7 78(7) 2_544 1_555 2_545
C2 H9 H5 75(6) 2_544 1_555 2_545
C2 H9 H7 63(7) 2_544 1_555 2_545
H6 H9 C2 116(8) 2_555 1_555 2_544
H6 H9 Cd1 133(13) 2_555 1_555 1_555
H6 H9 C7 86(13) 2_555 1_555 2_545
H6 H9 H5 48(7) 2_555 1_555 2_545
H6 H9 H7 90(14) 2_555 1_555 2_545
H6 H9 O4 110(20) 2_555 1_555 1_555
C3 H9 H6 92(7) 2_544 1_555 2_555
C3 H9 C2 24(2) 2_544 1_555 2_544
C3 H9 Cd1 132(12) 2_544 1_555 1_555
C3 H9 C7 73(6) 2_544 1_555 2_545
C3 H9 H5 52(5) 2_544 1_555 2_545
C3 H9 H7 58(6) 2_544 1_555 2_545
C3 H9 O4 130(30) 2_544 1_555 1_555
H1 H9 C3 70(6) 2_554 1_555 2_544
H1 H9 H6 58(5) 2_554 1_555 2_555
H1 H9 C2 83(9) 2_554 1_555 2_544
H1 H9 Cd1 142(14) 2_554 1_555 1_555
H1 H9 C7 126(10) 2_554 1_555 2_545
H1 H9 H5 74(6) 2_554 1_555 2_545
H1 H9 H7 117(9) 2_554 1_555 2_545
H1 H9 H8 75(19) 2_554 1_555 1_555
H1 H9 O4 90(20) 2_554 1_555 1_555
O1 H9 H1 176(10) 2_545 1_555 2_554
O1 H9 C3 115(9) 2_545 1_555 2_544
O1 H9 H6 120(16) 2_545 1_555 2_555
O1 H9 C2 101(9) 2_545 1_555 2_544
O1 H9 Cd1 36(3) 2_545 1_555 1_555
O1 H9 C7 57(7) 2_545 1_555 2_545
O1 H9 H5 108(14) 2_545 1_555 2_545
O1 H9 H7 66(9) 2_545 1_555 2_545
O1 H9 H8 101(19) 2_545 1_555 1_555
O1 H9 O4 88(17) 2_545 1_555 1_555

loop_
_geom_bond_atom_site_label_1
_geom_bond_atom_site_label_2
_geom_bond_distance
_geom_bond_site_symmetry_1
_geom_bond_site_symmetry_2
C7 H6 0.94806 1_555 1_555
C7 H7 0.98744 1_555 1_555
C7 C1 1.51672 1_555 1_555
C7 P1 2.136(11) 1_555 1_555
C7 C6 2.38738 1_555 1_555
C7 C2 2.66112 1_555 1_555
C7 O1 2.93(3) 1_555 1_555
C7 O2 3.12(3) 1_555 1_555
P1 O2 1.45(4) 1_555 1_555
P1 O1 1.59(4) 1_555 1_555
P1 O3 1.59(3) 1_555 1_555
P1 C7 2.136(11) 1_555 1_555
P1 H6 2.630(12) 1_555 1_555
P1 H7 2.683(17) 1_555 1_555
P1 Cd1 2.965(12) 1_555 1_555
P1 C1 3.150(11) 1_555 1_555
P1 Cd1 3.18(3) 1_555 2_554
C1 C6 1.36243 1_555 1_555
C1 C2 1.42936 1_555 1_555
C1 C7 1.51672 1_555 1_555
C1 C5 2.37301 1_555 1_555
C1 C3 2.39793 1_555 1_555
C1 C4 2.72786 1_555 1_555
C1 P1 3.150(11) 1_555 1_555
H6 C7 0.94806 1_555 1_555
H6 H7 1.41206 1_555 1_555
H6 H5 2.41429 1_555 1_545
H6 P1 2.630(12) 1_555 1_555
H6 H4 2.89056 1_555 1_545
H6 H1 3.02364 1_555 1_555
H6 H2 3.02736 1_555 1_554
H6 H1 3.05994 1_555 1_554
H6 H9 3.1(4) 1_555 2_544
H6 H5 3.17366 1_555 1_555
H7 C7 0.98744 1_555 1_555
H7 H6 1.41206 1_555 1_555
H7 H5 2.06774 1_555 1_555
H7 H2 2.22036 1_555 1_554
H7 H9 2.3(4) 1_555 2_554
H7 H1 2.56958 1_555 1_554
H7 P1 2.683(17) 1_555 1_555
O1 P1 1.59(4) 1_555 1_555
O1 Cd1 1.94(4) 1_555 2_554
O1 O3 2.43(6) 1_555 1_555
O1 O2 2.44(5) 1_555 1_555
O1 Cd1 2.57(4) 1_555 1_555
O1 O3 2.65(5) 1_555 2_544
O1 C7 2.93(3) 1_555 1_555
O1 O4 3.14(5) 1_555 2_544
O2 P1 1.45(4) 1_555 1_555
O2 Cd1 2.24(4) 1_555 1_555
O2 O3 2.35(5) 1_555 1_555
O2 O1 2.44(5) 1_555 1_555
O2 Cd1 2.49(4) 1_555 2_555
O2 O3 2.93(6) 1_555 2_545
O2 O4 3.09(5) 1_555 2_545
O2 C7 3.12(3) 1_555 1_555
O2 O3 3.13(5) 1_555 1_545
O3 P1 1.59(3) 1_555 1_555
O3 Cd1 1.96(3) 1_555 1_565
O3 O2 2.35(5) 1_555 1_555
O3 O1 2.43(6) 1_555 1_555
O3 O1 2.65(5) 1_555 2_555
O3 O2 2.93(6) 1_555 2_554
O3 Cd1 3.13(7) 1_555 2_554
O3 O2 3.13(5) 1_555 1_565
O3 O4 3.16(7) 1_555 2_555
C2 H1 1.09288 1_555 1_555
C2 C3 1.32142 1_555 1_555
C2 C1 1.42936 1_555 1_555
C2 C4 2.32999 1_555 1_555
C2 C6 2.40181 1_555 1_555
C2 C7 2.66112 1_555 1_555
C2 C5 2.74809 1_555 1_555
C2 C5 3.14153 1_555 1_545
C6 H5 1.09223 1_555 1_555
C6 C1 1.36243 1_555 1_555
C6 C5 1.36822 1_555 1_555
C6 C4 2.36287 1_555 1_555
C6 C7 2.38738 1_555 1_555
C6 C2 2.40181 1_555 1_555
C6 C3 2.77000 1_555 1_555
Cd1 O1 1.94(4) 1_555 2_545
Cd1 O3 1.96(3) 1_555 1_545
Cd1 O2 2.24(4) 1_555 1_555
Cd1 O2 2.49(4) 1_555 2_544
Cd1 O4 2.57(3) 1_555 1_555
Cd1 O1 2.57(4) 1_555 1_555
Cd1 P1 2.965(12) 1_555 1_555
Cd1 H8 3.0(3) 1_555 1_545
Cd1 H8 3.0(3) 1_555 1_555
Cd1 H9 3.0(3) 1_555 1_555
Cd1 O3 3.13(7) 1_555 2_545
Cd1 P1 3.18(3) 1_555 2_545
O4 H8 1.0(4) 1_555 1_555
O4 H9 1.0(4) 1_555 1_555
O4 Cd1 2.57(3) 1_555 1_555
O4 O2 3.09(5) 1_555 2_554
O4 O1 3.14(5) 1_555 2_555
O4 O3 3.16(7) 1_555 2_544
H1 C2 1.09288 1_555 1_555
H1 H2 2.38069 1_555 1_555
H1 H7 2.56958 1_555 1_556
H1 H4 2.89936 1_555 1_545
H1 H3 2.97414 1_555 1_545
H1 H6 3.02364 1_555 1_555
H1 H6 3.05994 1_555 1_556
H1 H8 3.2(4) 1_555 2_545
H1 H9 3.2(3) 1_555 2_545
C3 H2 1.09492 1_555 1_555
C3 C2 1.32142 1_555 1_555
C3 C4 1.38825 1_555 1_555
C3 C1 2.39793 1_555 1_555
C3 C5 2.41676 1_555 1_555
C3 C6 2.77000 1_555 1_555
C5 H4 1.09525 1_555 1_555
C5 C6 1.36822 1_555 1_555
C5 C4 1.37716 1_555 1_555
C5 C1 2.37301 1_555 1_555
C5 C3 2.41676 1_555 1_555
C5 C2 2.74809 1_555 1_555
C5 C2 3.14153 1_555 1_565
H5 C6 1.09223 1_555 1_555
H5 H2 2.06481 1_555 1_554
H5 H7 2.06774 1_555 1_555
H5 H6 2.41429 1_555 1_565
H5 H4 2.45703 1_555 1_555
H5 H9 2.7(4) 1_555 2_554
H5 H3 3.02814 1_555 1_554
H5 H6 3.17366 1_555 1_555
H2 C3 1.09492 1_555 1_555
H2 H5 2.06481 1_555 1_556
H2 H7 2.22036 1_555 1_556
H2 H1 2.38069 1_555 1_555
H2 H3 2.50041 1_555 1_555
H2 H4 2.79204 1_555 3_565
H2 H3 2.86900 1_555 3_565
H2 H6 3.02736 1_555 1_556
C4 H3 1.08360 1_555 1_555
C4 C5 1.37716 1_555 1_555
C4 C3 1.38825 1_555 1_555
C4 C2 2.32999 1_555 1_555
C4 C6 2.36287 1_555 1_555
C4 C1 2.72786 1_555 1_555
H4 C5 1.09525 1_555 1_555
H4 H3 2.22728 1_555 3_574
H4 H3 2.45251 1_555 1_555
H4 H5 2.45703 1_555 1_555
H4 H2 2.79204 1_555 3_564
H4 H6 2.89056 1_555 1_565
H4 H1 2.89936 1_555 1_565
H3 C4 1.08360 1_555 1_555
H3 H4 2.22728 1_555 3_575
H3 H4 2.45251 1_555 1_555
H3 H2 2.50041 1_555 1_555
H3 H2 2.86900 1_555 3_564
H3 H1 2.97414 1_555 1_565
H3 H5 3.02814 1_555 1_556
H8 O4 1.0(4) 1_555 1_555
H8 H9 1.6(4) 1_555 1_555
H8 Cd1 3.0(3) 1_555 1_565
H8 Cd1 3.0(3) 1_555 1_555
H8 H1 3.2(4) 1_555 2_554
H9 O4 1.0(4) 1_555 1_555
H9 H8 1.6(4) 1_555 1_555
H9 H7 2.3(4) 1_555 2_545
H9 H5 2.7(4) 1_555 2_545
H9 Cd1 3.0(3) 1_555 1_555
H9 H6 3.1(4) 1_555 2_555
H9 H1 3.2(3) 1_555 2_554
